data_2108929
loop_
_publ_author_name
'F\'abry, Jan'
'Ku\<cer\'akov\'a, Monika'
'Du\<sek, Michal'
'Buixaderas, Elena'
'Hlinka, Ji\<r\'i'

_publ_section_title
;
 Structure of the high-temperature phase of caesium nitrate -- the
 importance of high-resolution data
;
_journal_coeditor_code YV5002SUP1
_journal_issue 2
_journal_name_full 'Acta Crystallographica Section B'
_journal_page_first
;
;
_journal_paper_doi 10.1107/S2052520622001135
_journal_volume 78
_journal_year 2022
_chemical_formula_moiety 'Cs N O3'
_chemical_formula_sum 'Cs N O3'
_chemical_formula_weight 194.9
_chemical_name_common 'caesium nitrate'
_chemical_name_systematic
; 
caesium nitrate
;
_space_group_IT_number 221
_space_group_name_Hall '-P 4 2 3'
_space_group_name_H-M_alt 'P m -3 m'
_symmetry_cell_setting cubic
_symmetry_Int_Tables_number 221
_symmetry_space_group_name_Hall '-P 4 2 3'
_symmetry_space_group_name_H-M 'P m -3 m'
_cell_angle_alpha 90.000(12)
_cell_angle_beta 90.000(12)
_cell_angle_gamma 90.000(12)
_cell_formula_units_Z 1
_cell_length_a 4.5226(6)
_cell_length_b 4.5226(6)
_cell_length_c 4.5226(6)
_cell_measurement_reflns_used 1623
_cell_measurement_temperature 440(5)
_cell_measurement_theta_max 44.0900
_cell_measurement_theta_min 4.4830
_cell_volume 92.50(2)
_computing_cell_refinement 'CrysAlis PRO (Rigaku OD, 2018)'
_computing_data_collection
;
CrysAlis PRO (Rigaku OD, 2018)
;
_computing_data_reduction 'CrysAlis PRO (Rigaku OD, 2018)'
_computing_molecular_graphics
;
Diamond 3.2e (Brandenburg, 2015);
Mercury 4.0 (Macrae et al., 2020)
;
_computing_publication_material <i>JANA</i>2006
_computing_structure_refinement
;
<i>JANA</i>2006 (Pet\<r\'i\<cek <i>et al.</i>, 2014)
;
_computing_structure_solution
;
<i>SUPERFLIP</i> (Palatinus & Chapuis, 2007)
;
_diffrn_ambient_environment air
_diffrn_ambient_temperature 440(5)
_diffrn_detector 'CCD plate'
_diffrn_detector_area_resol_mean 5.1783
_diffrn_detector_type AtlasS2
_diffrn_measured_fraction_theta_max 1.0000
_diffrn_measurement_device 'four-circle diffractometer'
_diffrn_measurement_device_type 'Xcalibur, AtlasS2, Gemini ultra'
_diffrn_measurement_method 'Oxford Diffraction CCD'
_diffrn_radiation_monochromator graphite
_diffrn_radiation_probe x-ray
_diffrn_radiation_source 'X-ray tube'
_diffrn_radiation_type 'Mo K\a'
_diffrn_radiation_wavelength 0.71073
_diffrn_reflns_av_R_equivalents 0.0372
_diffrn_reflns_av_unetI/netI 0.0046
_diffrn_reflns_limit_h_max 8
_diffrn_reflns_limit_h_min -9
_diffrn_reflns_limit_k_max 9
_diffrn_reflns_limit_k_min -8
_diffrn_reflns_limit_l_max 8
_diffrn_reflns_limit_l_min -8
_diffrn_reflns_number 4035
_diffrn_reflns_theta_full 45.01
_diffrn_reflns_theta_max 45.01
_diffrn_reflns_theta_min 4.51
_diffrn_source 'fine-focus sealed X-ray tube'
_diffrn_source_type 'Enhance (Mo) X-ray Source'
_exptl_absorpt_coefficient_mu 9.834
_exptl_absorpt_correction_T_max 0.46400
_exptl_absorpt_correction_T_min 0.347
_exptl_absorpt_correction_type multi-scan
_exptl_absorpt_process_details
;
CrysAlisPro 1.171.41.93a (Rigaku Oxford Diffraction, 2020)
;
_exptl_crystal_colour colourless
_exptl_crystal_density_diffrn 3.4988
_exptl_crystal_description prism
_exptl_crystal_F_000 86
_exptl_crystal_size_max 0.391
_exptl_crystal_size_mid 0.093
_exptl_crystal_size_min 0.078
_refine_diff_density_max 0.64
_refine_diff_density_min -0.38
_refine_ls_extinction_method none
_refine_ls_goodness_of_fit_gt 2.18
_refine_ls_goodness_of_fit_ref 1.87
_refine_ls_number_constraints 0
_refine_ls_number_parameters 14
_refine_ls_number_reflns 109
_refine_ls_number_restraints 2
_refine_ls_R_factor_all 0.0220
_refine_ls_R_factor_gt 0.0144
_refine_ls_shift/su_max 0.0484
_refine_ls_shift/su_mean 0.0275
_refine_ls_structure_factor_coef Fsqd
_refine_ls_weighting_details w=1/(\s^2^(I)+0.0004I^2^)
_refine_ls_weighting_scheme sigma
_refine_ls_wR_factor_gt 0.0543
_refine_ls_wR_factor_ref 0.0588
_reflns_number_gt 74
_reflns_number_total 109
_reflns_threshold_expression I>3\s(I)
_cod_data_source_file yv5002sup1.cif
_cod_data_source_block I
_cod_depositor_comments
;
The following automatic conversions were performed:

data item '_diffrn_radiation_probe' value 'X-ray' was changed to
'x-ray' in accordance with the
/home/data/users/saulius/crontab/automatic-downloads/rss-feeds/IUCr/lib/dictionaries/cif_core.dic
dictionary named 'cif_core.dic' version 2.4.2 last updated on
2011-04-26.

Automatic conversion script
Id: cif_fix_values 7556 2019-12-06 15:28:31Z antanas 
;
_cod_database_code 2108929

loop_
_space_group_symop_id
_space_group_symop_operation_xyz
1 x,y,z
2 -x,-y,z
3 -x,y,-z
4 x,-y,-z
5 z,x,y
6 z,-x,-y
7 -z,-x,y
8 -z,x,-y
9 y,z,x
10 -y,z,-x
11 y,-z,-x
12 -y,-z,x
13 y,x,-z
14 -y,-x,-z
15 y,-x,z
16 -y,x,z
17 x,z,-y
18 -x,z,y
19 -x,-z,-y
20 x,-z,y
21 z,y,-x
22 z,-y,x
23 -z,y,x
24 -z,-y,-x
25 -x,-y,-z
26 x,y,-z
27 x,-y,z
28 -x,y,z
29 -z,-x,-y
30 -z,x,y
31 z,x,-y
32 z,-x,y
33 -y,-z,-x
34 y,-z,x
35 -y,z,x
36 y,z,-x
37 -y,-x,z
38 y,x,z
39 -y,x,-z
40 y,-x,-z
41 -x,-z,y
42 x,-z,-y
43 x,z,y
44 -x,z,-y
45 -z,-y,x
46 -z,y,-x
47 z,-y,-x
48 z,y,x

loop_
_atom_site_label
_atom_site_type_symbol
_atom_site_fract_x
_atom_site_fract_y
_atom_site_fract_z
_atom_site_adp_type
_atom_site_U_iso_or_equiv
_atom_site_site_symmetry_multiplicity
_atom_site_occupancy
_atom_site_calc_flag
_atom_site_refinement_flags
_atom_site_disorder_assembly
_atom_site_disorder_group
Cs1 Cs 0 0 0 Uani 0.06281(15) 1 1 d . . .
N1 N 0.5 0.5 0.551(12) Uani 0.10(2) 6 0.1667 d . . .
O1 O 0.5 0.5 0.837(10) Uani 0.060(7) 6 0.1667 d . . .
O2 O 0.751(6) 0.5 0.414(10) Uani 0.098(17) 24 0.0833 d . . .

loop_
_atom_site_aniso_label
_atom_site_aniso_type_symbol
_atom_site_aniso_U_11
_atom_site_aniso_U_22
_atom_site_aniso_U_33
_atom_site_aniso_U_12
_atom_site_aniso_U_13
_atom_site_aniso_U_23
Cs1 Cs 0.0628(3) 0.0628(3) 0.0628(3) 0 0 0
N1 N 0.13(4) 0.13(4) 0.05(3) 0 0 0
O1 O 0.053(9) 0.053(9) 0.072(16) 0 0 0
O2 O 0.13(4) 0.077(17) 0.09(3) 0 0.001(18) 0

loop_
_atom_type_symbol
_atom_type_scat_dispersion_real
_atom_type_scat_dispersion_imag
_atom_type_scat_source
Cs -0.3680 2.1192 'International Tables Vol C tables 4.2.6.8 and 6.1.1.1'
N 0.0061 0.0033 'International Tables Vol C tables 4.2.6.8 and 6.1.1.1'
O 0.0106 0.0060 'International Tables Vol C tables 4.2.6.8 and 6.1.1.1'

loop_
_exptl_crystal_face_index_h
_exptl_crystal_face_index_k
_exptl_crystal_face_index_l
_exptl_crystal_face_perp_dist
? ? ? ?

loop_
_geom_angle_atom_site_label_1
_geom_angle_atom_site_label_2
_geom_angle_atom_site_label_3
_geom_angle_site_symmetry_1
_geom_angle_site_symmetry_2
_geom_angle_site_symmetry_3
_geom_angle
_geom_angle_publ_flag
O1 N1 O2 . . . 119(3) ?
O1 N1 O2 . . 2_665 119(3) ?
O2 N1 O2 . . 2_665 123(5) ?
O1 Cs1 O1 1_444 . 1_454 87.1(3) ?
O1 Cs1 O1 1_444 . 1_544 87.1(3) ?
O1 Cs1 O1 1_444 . 1_554 154.0(11) ?
O1 Cs1 O1 1_444 . 3_546 26.0(11) ?
O1 Cs1 O1 1_444 . 3_556 92.9(3) ?
O1 Cs1 O1 1_444 . 3_646 92.9(3) ?
O1 Cs1 O1 1_444 . 3_656 180 ?
O1 Cs1 O1 1_444 . 5_445 61.7(9) ?
O1 Cs1 O1 1_444 . 5_454 99.5(9) ?
O1 Cs1 O1 1_444 . 5_455 118.3(9) ?
O1 Cs1 O1 1_444 . 7_654 61.7(9) ?
O1 Cs1 O1 1_444 . 7_655 80.5(9) ?
O1 Cs1 O1 1_444 . 7_664 118.3(9) ?
O1 Cs1 O1 1_444 . 7_665 141.7(10) ?
O1 Cs1 O1 1_444 . 9_445 61.7(9) ?
O1 Cs1 O1 1_444 . 9_544 99.5(9) ?
O1 Cs1 O1 1_444 . 9_545 118.3(9) ?
O1 Cs1 O1 1_444 . 11_465 61.7(9) ?
O1 Cs1 O1 1_444 . 11_466 80.5(9) ?
O1 Cs1 O1 1_444 . 11_565 118.3(9) ?
O1 Cs1 O1 1_444 . 11_566 141.7(10) ?
O1 Cs1 O2 1_444 . 1_455 112.5(6) ?
O1 Cs1 O2 1_444 . 2_655 83.4(7) ?
O1 Cs1 O2 1_444 . 2_665 151.2(9) ?
O1 Cs1 O2 1_444 . 3_655 127.5(10) ?
O1 Cs1 O2 1_444 . 4_455 28.8(9) ?
O1 Cs1 O2 1_444 . 4_465 96.6(7) ?
O1 Cs1 O2 1_444 . 5_544 90.1(9) ?
O1 Cs1 O2 1_444 . 5_545 109.0(8) ?
O1 Cs1 O2 1_444 . 6_565 119.7(9) ?
O1 Cs1 O2 1_444 . 6_566 145.0(9) ?
O1 Cs1 O2 1_444 . 7_565 89.9(9) ?
O1 Cs1 O2 1_444 . 9_554 145.6(10) ?
O1 Cs1 O2 1_444 . 10_556 89.8(6) ?
O1 Cs1 O2 1_444 . 10_656 170.5(9) ?
O1 Cs1 O2 1_444 . 11_456 34.4(10) ?
O1 Cs1 O2 1_444 . 11_556 99.5(7) ?
O1 Cs1 O2 1_444 . 12_654 90.2(6) ?
O1 Cs1 O2 1_444 . 13_545 96.6(7) ?
O1 Cs1 O2 1_444 . 14_565 67.5(6) ?
O1 Cs1 O2 1_444 . 14_665 127.5(10) ?
O1 Cs1 O2 1_444 . 15_465 83.4(7) ?
O1 Cs1 O2 1_444 . 15_565 151.2(9) ?
O1 Cs1 O2 1_444 . 16_645 112.5(6) ?
O1 Cs1 O2 1_444 . 17_456 109.0(8) ?
O1 Cs1 O2 1_444 . 18_654 119.7(9) ?
O1 Cs1 O2 1_444 . 18_655 145.0(9) ?
O1 Cs1 O2 1_444 . 21_546 89.8(6) ?
O1 Cs1 O2 1_444 . 21_556 170.5(9) ?
O1 Cs1 O2 1_444 . 22_554 80.5(7) ?
O1 Cs1 O2 1_444 . 22_564 145.6(10) ?
O1 Cs1 O2 1_444 . 23_544 9.5(9) ?
O1 Cs1 O2 1_444 . 23_554 90.2(6) ?
O1 Cs1 O2 1_444 . 24_556 34.4(10) ?
O1 Cs1 O2 1_444 . 24_566 99.5(7) ?
O1 Cs1 O1 1_454 . 1_544 154.0(11) ?
O1 Cs1 O1 1_454 . 1_554 87.1(3) ?
O1 Cs1 O1 1_454 . 3_546 92.9(3) ?
O1 Cs1 O1 1_454 . 3_646 180 ?
O1 Cs1 O1 1_454 . 3_656 92.9(3) ?
O1 Cs1 O1 1_454 . 5_444 99.5(9) ?
O1 Cs1 O1 1_454 . 5_445 118.3(9) ?
O1 Cs1 O1 1_454 . 7_654 118.3(9) ?
O1 Cs1 O1 1_454 . 7_655 141.7(10) ?
O1 Cs1 O1 1_454 . 7_664 61.7(9) ?
O1 Cs1 O1 1_454 . 7_665 80.5(9) ?
O1 Cs1 O1 1_454 . 9_444 61.7(9) ?
O1 Cs1 O1 1_454 . 9_445 80.5(9) ?
O1 Cs1 O1 1_454 . 9_544 118.3(9) ?
O1 Cs1 O1 1_454 . 9_545 141.7(10) ?
O1 Cs1 O1 1_454 . 11_466 61.7(9) ?
O1 Cs1 O1 1_454 . 11_565 99.5(9) ?
O1 Cs1 O1 1_454 . 11_566 118.3(9) ?
O1 Cs1 O2 1_454 . 1_445 112.5(6) ?
O1 Cs1 O2 1_454 . 1_455 52.5(10) ?
O1 Cs1 O2 1_454 . 2_655 151.2(9) ?
O1 Cs1 O2 1_454 . 2_665 83.4(7) ?
O1 Cs1 O2 1_454 . 3_645 127.5(10) ?
O1 Cs1 O2 1_454 . 4_455 96.6(7) ?
O1 Cs1 O2 1_454 . 5_544 119.7(9) ?
O1 Cs1 O2 1_454 . 5_545 145.0(9) ?
O1 Cs1 O2 1_454 . 6_565 90.1(9) ?
O1 Cs1 O2 1_454 . 6_566 109.0(8) ?
O1 Cs1 O2 1_454 . 7_565 60.3(9) ?
O1 Cs1 O2 1_454 . 8_545 71.0(8) ?
O1 Cs1 O2 1_454 . 8_546 89.9(9) ?
O1 Cs1 O2 1_454 . 9_454 9.5(9) ?
O1 Cs1 O2 1_454 . 9_554 90.2(6) ?
O1 Cs1 O2 1_454 . 10_656 99.5(7) ?
O1 Cs1 O2 1_454 . 11_456 89.8(6) ?
O1 Cs1 O2 1_454 . 11_556 170.5(9) ?
O1 Cs1 O2 1_454 . 12_554 80.5(7) ?
O1 Cs1 O2 1_454 . 12_654 145.6(10) ?
O1 Cs1 O2 1_454 . 13_445 67.5(6) ?
O1 Cs1 O2 1_454 . 13_545 127.5(10) ?
O1 Cs1 O2 1_454 . 14_665 96.6(7) ?
O1 Cs1 O2 1_454 . 15_465 52.5(10) ?
O1 Cs1 O2 1_454 . 15_565 112.5(6) ?
O1 Cs1 O2 1_454 . 16_545 83.4(7) ?
O1 Cs1 O2 1_454 . 16_645 151.2(9) ?
O1 Cs1 O2 1_454 . 17_456 60.3(9) ?
O1 Cs1 O2 1_454 . 18_654 71.0(8) ?
O1 Cs1 O2 1_454 . 18_655 89.9(9) ?
O1 Cs1 O2 1_454 . 19_655 119.7(9) ?
O1 Cs1 O2 1_454 . 19_656 145.0(9) ?
O1 Cs1 O2 1_454 . 20_454 90.1(9) ?
O1 Cs1 O2 1_454 . 20_455 109.0(8) ?
O1 Cs1 O2 1_454 . 21_546 170.5(9) ?
O1 Cs1 O2 1_454 . 21_556 89.8(6) ?
O1 Cs1 O2 1_454 . 22_554 145.6(10) ?
O1 Cs1 O2 1_454 . 22_564 80.5(7) ?
O1 Cs1 O2 1_454 . 23_544 90.2(6) ?
O1 Cs1 O2 1_454 . 24_556 99.5(7) ?
O1 Cs1 O1 1_544 . 1_554 87.1(3) ?
O1 Cs1 O1 1_544 . 3_546 92.9(3) ?
O1 Cs1 O1 1_544 . 3_556 180 ?
O1 Cs1 O1 1_544 . 3_656 92.9(3) ?
O1 Cs1 O1 1_544 . 5_444 61.7(9) ?
O1 Cs1 O1 1_544 . 5_445 80.5(9) ?
O1 Cs1 O1 1_544 . 5_454 118.3(9) ?
O1 Cs1 O1 1_544 . 5_455 141.7(10) ?
O1 Cs1 O1 1_544 . 7_655 61.7(9) ?
O1 Cs1 O1 1_544 . 7_664 99.5(9) ?
O1 Cs1 O1 1_544 . 7_665 118.3(9) ?
O1 Cs1 O1 1_544 . 9_444 99.5(9) ?
O1 Cs1 O1 1_544 . 9_445 118.3(9) ?
O1 Cs1 O1 1_544 . 9_545 61.7(9) ?
O1 Cs1 O1 1_544 . 11_465 118.3(9) ?
O1 Cs1 O1 1_544 . 11_466 141.7(10) ?
O1 Cs1 O1 1_544 . 11_565 61.7(9) ?
O1 Cs1 O1 1_544 . 11_566 80.5(9) ?
O1 Cs1 O2 1_544 . 1_445 83.4(7) ?
O1 Cs1 O2 1_544 . 1_455 151.2(9) ?
O1 Cs1 O2 1_544 . 2_665 112.5(6) ?
O1 Cs1 O2 1_544 . 3_655 96.6(7) ?
O1 Cs1 O2 1_544 . 4_455 67.5(6) ?
O1 Cs1 O2 1_544 . 4_465 127.5(10) ?
O1 Cs1 O2 1_544 . 5_544 35.0(9) ?
O1 Cs1 O2 1_544 . 5_545 60.3(9) ?
O1 Cs1 O2 1_544 . 6_565 71.0(8) ?
O1 Cs1 O2 1_544 . 6_566 89.9(9) ?
O1 Cs1 O2 1_544 . 7_564 119.7(9) ?
O1 Cs1 O2 1_544 . 7_565 145.0(9) ?
O1 Cs1 O2 1_544 . 8_545 90.1(9) ?
O1 Cs1 O2 1_544 . 8_546 109.0(8) ?
O1 Cs1 O2 1_544 . 9_454 145.6(10) ?
O1 Cs1 O2 1_544 . 9_554 80.5(7) ?
O1 Cs1 O2 1_544 . 10_556 170.5(9) ?
O1 Cs1 O2 1_544 . 10_656 89.8(6) ?
O1 Cs1 O2 1_544 . 11_456 99.5(7) ?
O1 Cs1 O2 1_544 . 12_554 90.2(6) ?
O1 Cs1 O2 1_544 . 13_445 96.6(7) ?
O1 Cs1 O2 1_544 . 14_565 127.5(10) ?
O1 Cs1 O2 1_544 . 15_465 151.2(9) ?
O1 Cs1 O2 1_544 . 15_565 83.4(7) ?
O1 Cs1 O2 1_544 . 16_545 112.5(6) ?
O1 Cs1 O2 1_544 . 16_645 52.5(10) ?
O1 Cs1 O2 1_544 . 17_455 119.7(9) ?
O1 Cs1 O2 1_544 . 17_456 145.0(9) ?
O1 Cs1 O2 1_544 . 18_654 90.1(9) ?
O1 Cs1 O2 1_544 . 18_655 109.0(8) ?
O1 Cs1 O2 1_544 . 19_656 60.3(9) ?
O1 Cs1 O2 1_544 . 20_454 71.0(8) ?
O1 Cs1 O2 1_544 . 20_455 89.9(9) ?
O1 Cs1 O2 1_544 . 21_556 99.5(7) ?
O1 Cs1 O2 1_544 . 22_554 9.5(9) ?
O1 Cs1 O2 1_544 . 22_564 90.2(6) ?
O1 Cs1 O2 1_544 . 23_544 80.5(7) ?
O1 Cs1 O2 1_544 . 23_554 145.6(10) ?
O1 Cs1 O2 1_544 . 24_556 89.8(6) ?
O1 Cs1 O2 1_544 . 24_566 170.5(9) ?
O1 Cs1 O1 1_554 . 3_546 180 ?
O1 Cs1 O1 1_554 . 3_556 92.9(3) ?
O1 Cs1 O1 1_554 . 3_646 92.9(3) ?
O1 Cs1 O1 1_554 . 3_656 26.0(11) ?
O1 Cs1 O1 1_554 . 5_444 118.3(9) ?
O1 Cs1 O1 1_554 . 5_445 141.7(10) ?
O1 Cs1 O1 1_554 . 5_454 61.7(9) ?
O1 Cs1 O1 1_554 . 5_455 80.5(9) ?
O1 Cs1 O1 1_554 . 7_654 99.5(9) ?
O1 Cs1 O1 1_554 . 7_655 118.3(9) ?
O1 Cs1 O1 1_554 . 7_664 38.3(10) ?
O1 Cs1 O1 1_554 . 7_665 61.7(9) ?
O1 Cs1 O1 1_554 . 9_444 118.3(9) ?
O1 Cs1 O1 1_554 . 9_445 141.7(10) ?
O1 Cs1 O1 1_554 . 9_544 61.7(9) ?
O1 Cs1 O1 1_554 . 9_545 80.5(9) ?
O1 Cs1 O1 1_554 . 11_465 99.5(9) ?
O1 Cs1 O1 1_554 . 11_466 118.3(9) ?
O1 Cs1 O1 1_554 . 11_565 38.3(10) ?
O1 Cs1 O1 1_554 . 11_566 61.7(9) ?
O1 Cs1 O2 1_554 . 1_445 151.2(9) ?
O1 Cs1 O2 1_554 . 1_455 83.4(7) ?
O1 Cs1 O2 1_554 . 2_655 112.5(6) ?
O1 Cs1 O2 1_554 . 2_665 52.5(10) ?
O1 Cs1 O2 1_554 . 3_645 96.6(7) ?
O1 Cs1 O2 1_554 . 3_655 28.8(9) ?
O1 Cs1 O2 1_554 . 4_455 127.5(10) ?
O1 Cs1 O2 1_554 . 4_465 67.5(6) ?
O1 Cs1 O2 1_554 . 5_544 71.0(8) ?
O1 Cs1 O2 1_554 . 5_545 89.9(9) ?
O1 Cs1 O2 1_554 . 6_565 35.0(9) ?
O1 Cs1 O2 1_554 . 6_566 60.3(9) ?
O1 Cs1 O2 1_554 . 7_564 90.1(9) ?
O1 Cs1 O2 1_554 . 7_565 109.0(8) ?
O1 Cs1 O2 1_554 . 8_545 119.7(9) ?
O1 Cs1 O2 1_554 . 8_546 145.0(9) ?
O1 Cs1 O2 1_554 . 9_454 90.2(6) ?
O1 Cs1 O2 1_554 . 9_554 9.5(9) ?
O1 Cs1 O2 1_554 . 10_556 99.5(7) ?
O1 Cs1 O2 1_554 . 10_656 34.4(10) ?
O1 Cs1 O2 1_554 . 11_456 170.5(9) ?
O1 Cs1 O2 1_554 . 11_556 89.8(6) ?
O1 Cs1 O2 1_554 . 12_554 145.6(10) ?
O1 Cs1 O2 1_554 . 12_654 80.5(7) ?
O1 Cs1 O2 1_554 . 13_445 127.5(10) ?
O1 Cs1 O2 1_554 . 13_545 67.5(6) ?
O1 Cs1 O2 1_554 . 14_565 96.6(7) ?
O1 Cs1 O2 1_554 . 14_665 28.8(9) ?
O1 Cs1 O2 1_554 . 15_465 112.5(6) ?
O1 Cs1 O2 1_554 . 15_565 52.5(10) ?
O1 Cs1 O2 1_554 . 16_545 151.2(9) ?
O1 Cs1 O2 1_554 . 16_645 83.4(7) ?
O1 Cs1 O2 1_554 . 17_455 71.0(8) ?
O1 Cs1 O2 1_554 . 17_456 89.9(9) ?
O1 Cs1 O2 1_554 . 18_654 35.0(9) ?
O1 Cs1 O2 1_554 . 18_655 60.3(9) ?
O1 Cs1 O2 1_554 . 19_655 90.1(9) ?
O1 Cs1 O2 1_554 . 19_656 109.0(8) ?
O1 Cs1 O2 1_554 . 20_454 119.7(9) ?
O1 Cs1 O2 1_554 . 20_455 145.0(9) ?
O1 Cs1 O2 1_554 . 21_546 99.5(7) ?
O1 Cs1 O2 1_554 . 21_556 34.4(10) ?
O1 Cs1 O2 1_554 . 22_554 90.2(6) ?
O1 Cs1 O2 1_554 . 23_544 145.6(10) ?
O1 Cs1 O2 1_554 . 23_554 80.5(7) ?
O1 Cs1 O2 1_554 . 24_556 170.5(9) ?
O1 Cs1 O2 1_554 . 24_566 89.8(6) ?
O1 Cs1 O1 3_546 . 3_556 87.1(3) ?
O1 Cs1 O1 3_546 . 3_646 87.1(3) ?
O1 Cs1 O1 3_546 . 3_656 154.0(11) ?
O1 Cs1 O1 3_546 . 5_444 61.7(9) ?
O1 Cs1 O1 3_546 . 5_445 38.3(10) ?
O1 Cs1 O1 3_546 . 5_454 118.3(9) ?
O1 Cs1 O1 3_546 . 5_455 99.5(9) ?
O1 Cs1 O1 3_546 . 7_654 80.5(9) ?
O1 Cs1 O1 3_546 . 7_655 61.7(9) ?
O1 Cs1 O1 3_546 . 7_664 141.7(10) ?
O1 Cs1 O1 3_546 . 7_665 118.3(9) ?
O1 Cs1 O1 3_546 . 9_444 61.7(9) ?
O1 Cs1 O1 3_546 . 9_445 38.3(10) ?
O1 Cs1 O1 3_546 . 9_544 118.3(9) ?
O1 Cs1 O1 3_546 . 9_545 99.5(9) ?
O1 Cs1 O1 3_546 . 11_465 80.5(9) ?
O1 Cs1 O1 3_546 . 11_466 61.7(9) ?
O1 Cs1 O1 3_546 . 11_565 141.7(10) ?
O1 Cs1 O1 3_546 . 11_566 118.3(9) ?
O1 Cs1 O2 3_546 . 1_445 28.8(9) ?
O1 Cs1 O2 3_546 . 1_455 96.6(7) ?
O1 Cs1 O2 3_546 . 2_655 67.5(6) ?
O1 Cs1 O2 3_546 . 2_665 127.5(10) ?
O1 Cs1 O2 3_546 . 3_645 83.4(7) ?
O1 Cs1 O2 3_546 . 3_655 151.2(9) ?
O1 Cs1 O2 3_546 . 4_455 52.5(10) ?
O1 Cs1 O2 3_546 . 4_465 112.5(6) ?
O1 Cs1 O2 3_546 . 5_544 109.0(8) ?
O1 Cs1 O2 3_546 . 5_545 90.1(9) ?
O1 Cs1 O2 3_546 . 6_565 145.0(9) ?
O1 Cs1 O2 3_546 . 6_566 119.7(9) ?
O1 Cs1 O2 3_546 . 7_564 89.9(9) ?
O1 Cs1 O2 3_546 . 7_565 71.0(8) ?
O1 Cs1 O2 3_546 . 8_545 60.3(9) ?
O1 Cs1 O2 3_546 . 8_546 35.0(9) ?
O1 Cs1 O2 3_546 . 9_454 89.8(6) ?
O1 Cs1 O2 3_546 . 9_554 170.5(9) ?
O1 Cs1 O2 3_546 . 10_556 80.5(7) ?
O1 Cs1 O2 3_546 . 10_656 145.6(10) ?
O1 Cs1 O2 3_546 . 11_556 90.2(6) ?
O1 Cs1 O2 3_546 . 12_554 34.4(10) ?
O1 Cs1 O2 3_546 . 12_654 99.5(7) ?
O1 Cs1 O2 3_546 . 13_445 52.5(10) ?
O1 Cs1 O2 3_546 . 13_545 112.5(6) ?
O1 Cs1 O2 3_546 . 14_565 83.4(7) ?
O1 Cs1 O2 3_546 . 14_665 151.2(9) ?
O1 Cs1 O2 3_546 . 15_465 67.5(6) ?
O1 Cs1 O2 3_546 . 15_565 127.5(10) ?
O1 Cs1 O2 3_546 . 16_545 28.8(9) ?
O1 Cs1 O2 3_546 . 16_645 96.6(7) ?
O1 Cs1 O2 3_546 . 17_455 109.0(8) ?
O1 Cs1 O2 3_546 . 17_456 90.1(9) ?
O1 Cs1 O2 3_546 . 18_654 145.0(9) ?
O1 Cs1 O2 3_546 . 18_655 119.7(9) ?
O1 Cs1 O2 3_546 . 19_655 89.9(9) ?
O1 Cs1 O2 3_546 . 19_656 71.0(8) ?
O1 Cs1 O2 3_546 . 20_454 60.3(9) ?
O1 Cs1 O2 3_546 . 21_546 80.5(7) ?
O1 Cs1 O2 3_546 . 21_556 145.6(10) ?
O1 Cs1 O2 3_546 . 22_554 89.8(6) ?
O1 Cs1 O2 3_546 . 22_564 170.5(9) ?
O1 Cs1 O2 3_546 . 23_544 34.4(10) ?
O1 Cs1 O2 3_546 . 23_554 99.5(7) ?
O1 Cs1 O2 3_546 . 24_566 90.2(6) ?
O1 Cs1 O1 3_556 . 3_646 154.0(11) ?
O1 Cs1 O1 3_556 . 3_656 87.1(3) ?
O1 Cs1 O1 3_556 . 5_444 118.3(9) ?
O1 Cs1 O1 3_556 . 5_445 99.5(9) ?
O1 Cs1 O1 3_556 . 5_454 61.7(9) ?
O1 Cs1 O1 3_556 . 5_455 38.3(10) ?
O1 Cs1 O1 3_556 . 7_654 141.7(10) ?
O1 Cs1 O1 3_556 . 7_655 118.3(9) ?
O1 Cs1 O1 3_556 . 7_664 80.5(9) ?
O1 Cs1 O1 3_556 . 7_665 61.7(9) ?
O1 Cs1 O1 3_556 . 9_444 80.5(9) ?
O1 Cs1 O1 3_556 . 9_445 61.7(9) ?
O1 Cs1 O1 3_556 . 9_544 141.7(10) ?
O1 Cs1 O1 3_556 . 9_545 118.3(9) ?
O1 Cs1 O1 3_556 . 11_465 61.7(9) ?
O1 Cs1 O1 3_556 . 11_466 38.3(10) ?
O1 Cs1 O1 3_556 . 11_565 118.3(9) ?
O1 Cs1 O1 3_556 . 11_566 99.5(9) ?
O1 Cs1 O2 3_556 . 1_445 96.6(7) ?
O1 Cs1 O2 3_556 . 1_455 28.8(9) ?
O1 Cs1 O2 3_556 . 2_655 127.5(10) ?
O1 Cs1 O2 3_556 . 2_665 67.5(6) ?
O1 Cs1 O2 3_556 . 3_645 151.2(9) ?
O1 Cs1 O2 3_556 . 3_655 83.4(7) ?
O1 Cs1 O2 3_556 . 4_455 112.5(6) ?
O1 Cs1 O2 3_556 . 4_465 52.5(10) ?
O1 Cs1 O2 3_556 . 5_544 145.0(9) ?
O1 Cs1 O2 3_556 . 5_545 119.7(9) ?
O1 Cs1 O2 3_556 . 6_565 109.0(8) ?
O1 Cs1 O2 3_556 . 6_566 90.1(9) ?
O1 Cs1 O2 3_556 . 7_564 60.3(9) ?
O1 Cs1 O2 3_556 . 7_565 35.0(9) ?
O1 Cs1 O2 3_556 . 8_545 89.9(9) ?
O1 Cs1 O2 3_556 . 8_546 71.0(8) ?
O1 Cs1 O2 3_556 . 9_454 34.4(10) ?
O1 Cs1 O2 3_556 . 9_554 99.5(7) ?
O1 Cs1 O2 3_556 . 10_556 9.5(9) ?
O1 Cs1 O2 3_556 . 10_656 90.2(6) ?
O1 Cs1 O2 3_556 . 11_456 80.5(7) ?
O1 Cs1 O2 3_556 . 11_556 145.6(10) ?
O1 Cs1 O2 3_556 . 12_554 89.8(6) ?
O1 Cs1 O2 3_556 . 12_654 170.5(9) ?
O1 Cs1 O2 3_556 . 13_445 83.4(7) ?
O1 Cs1 O2 3_556 . 13_545 151.2(9) ?
O1 Cs1 O2 3_556 . 14_565 52.5(10) ?
O1 Cs1 O2 3_556 . 14_665 112.5(6) ?
O1 Cs1 O2 3_556 . 15_465 28.8(9) ?
O1 Cs1 O2 3_556 . 15_565 96.6(7) ?
O1 Cs1 O2 3_556 . 16_545 67.5(6) ?
O1 Cs1 O2 3_556 . 16_645 127.5(10) ?
O1 Cs1 O2 3_556 . 17_455 60.3(9) ?
O1 Cs1 O2 3_556 . 17_456 35.0(9) ?
O1 Cs1 O2 3_556 . 18_654 89.9(9) ?
O1 Cs1 O2 3_556 . 18_655 71.0(8) ?
O1 Cs1 O2 3_556 . 19_655 145.0(9) ?
O1 Cs1 O2 3_556 . 19_656 119.7(9) ?
O1 Cs1 O2 3_556 . 20_454 109.0(8) ?
O1 Cs1 O2 3_556 . 20_455 90.1(9) ?
O1 Cs1 O2 3_556 . 21_546 145.6(10) ?
O1 Cs1 O2 3_556 . 21_556 80.5(7) ?
O1 Cs1 O2 3_556 . 22_554 170.5(9) ?
O1 Cs1 O2 3_556 . 22_564 89.8(6) ?
O1 Cs1 O2 3_556 . 23_544 99.5(7) ?
O1 Cs1 O2 3_556 . 23_554 34.4(10) ?
O1 Cs1 O2 3_556 . 24_556 90.2(6) ?
O1 Cs1 O1 3_646 . 3_656 87.1(3) ?
O1 Cs1 O1 3_646 . 5_444 80.5(9) ?
O1 Cs1 O1 3_646 . 5_445 61.7(9) ?
O1 Cs1 O1 3_646 . 5_454 141.7(10) ?
O1 Cs1 O1 3_646 . 5_455 118.3(9) ?
O1 Cs1 O1 3_646 . 7_654 61.7(9) ?
O1 Cs1 O1 3_646 . 7_655 38.3(10) ?
O1 Cs1 O1 3_646 . 7_664 118.3(9) ?
O1 Cs1 O1 3_646 . 7_665 99.5(9) ?
O1 Cs1 O1 3_646 . 9_444 118.3(9) ?
O1 Cs1 O1 3_646 . 9_445 99.5(9) ?
O1 Cs1 O1 3_646 . 9_544 61.7(9) ?
O1 Cs1 O1 3_646 . 9_545 38.3(10) ?
O1 Cs1 O1 3_646 . 11_465 141.7(10) ?
O1 Cs1 O1 3_646 . 11_466 118.3(9) ?
O1 Cs1 O1 3_646 . 11_565 80.5(9) ?
O1 Cs1 O1 3_646 . 11_566 61.7(9) ?
O1 Cs1 O2 3_646 . 1_445 67.5(6) ?
O1 Cs1 O2 3_646 . 1_455 127.5(10) ?
O1 Cs1 O2 3_646 . 2_655 28.8(9) ?
O1 Cs1 O2 3_646 . 2_665 96.6(7) ?
O1 Cs1 O2 3_646 . 3_645 52.5(10) ?
O1 Cs1 O2 3_646 . 3_655 112.5(6) ?
O1 Cs1 O2 3_646 . 4_455 83.4(7) ?
O1 Cs1 O2 3_646 . 4_465 151.2(9) ?
O1 Cs1 O2 3_646 . 5_544 60.3(9) ?
O1 Cs1 O2 3_646 . 5_545 35.0(9) ?
O1 Cs1 O2 3_646 . 6_565 89.9(9) ?
O1 Cs1 O2 3_646 . 6_566 71.0(8) ?
O1 Cs1 O2 3_646 . 7_564 145.0(9) ?
O1 Cs1 O2 3_646 . 7_565 119.7(9) ?
O1 Cs1 O2 3_646 . 8_545 109.0(8) ?
O1 Cs1 O2 3_646 . 8_546 90.1(9) ?
O1 Cs1 O2 3_646 . 9_454 170.5(9) ?
O1 Cs1 O2 3_646 . 9_554 89.8(6) ?
O1 Cs1 O2 3_646 . 10_556 145.6(10) ?
O1 Cs1 O2 3_646 . 10_656 80.5(7) ?
O1 Cs1 O2 3_646 . 11_456 90.2(6) ?
O1 Cs1 O2 3_646 . 11_556 9.5(9) ?
O1 Cs1 O2 3_646 . 12_554 99.5(7) ?
O1 Cs1 O2 3_646 . 12_654 34.4(10) ?
O1 Cs1 O2 3_646 . 13_445 112.5(6) ?
O1 Cs1 O2 3_646 . 13_545 52.5(10) ?
O1 Cs1 O2 3_646 . 14_565 151.2(9) ?
O1 Cs1 O2 3_646 . 14_665 83.4(7) ?
O1 Cs1 O2 3_646 . 15_465 127.5(10) ?
O1 Cs1 O2 3_646 . 15_565 67.5(6) ?
O1 Cs1 O2 3_646 . 16_545 96.6(7) ?
O1 Cs1 O2 3_646 . 16_645 28.8(9) ?
O1 Cs1 O2 3_646 . 17_455 145.0(9) ?
O1 Cs1 O2 3_646 . 17_456 119.7(9) ?
O1 Cs1 O2 3_646 . 18_654 109.0(8) ?
O1 Cs1 O2 3_646 . 18_655 90.1(9) ?
O1 Cs1 O2 3_646 . 19_655 60.3(9) ?
O1 Cs1 O2 3_646 . 20_454 89.9(9) ?
O1 Cs1 O2 3_646 . 20_455 71.0(8) ?
O1 Cs1 O2 3_646 . 21_556 90.2(6) ?
O1 Cs1 O2 3_646 . 22_564 99.5(7) ?
O1 Cs1 O2 3_646 . 23_544 89.8(6) ?
O1 Cs1 O2 3_646 . 23_554 170.5(9) ?
O1 Cs1 O2 3_646 . 24_556 80.5(7) ?
O1 Cs1 O2 3_646 . 24_566 145.6(10) ?
O1 Cs1 O1 3_656 . 5_444 141.7(10) ?
O1 Cs1 O1 3_656 . 5_445 118.3(9) ?
O1 Cs1 O1 3_656 . 5_454 80.5(9) ?
O1 Cs1 O1 3_656 . 5_455 61.7(9) ?
O1 Cs1 O1 3_656 . 7_654 118.3(9) ?
O1 Cs1 O1 3_656 . 7_655 99.5(9) ?
O1 Cs1 O1 3_656 . 7_664 61.7(9) ?
O1 Cs1 O1 3_656 . 7_665 38.3(10) ?
O1 Cs1 O1 3_656 . 9_444 141.7(10) ?
O1 Cs1 O1 3_656 . 9_445 118.3(9) ?
O1 Cs1 O1 3_656 . 9_544 80.5(9) ?
O1 Cs1 O1 3_656 . 9_545 61.7(9) ?
O1 Cs1 O1 3_656 . 11_465 118.3(9) ?
O1 Cs1 O1 3_656 . 11_466 99.5(9) ?
O1 Cs1 O1 3_656 . 11_565 61.7(9) ?
O1 Cs1 O2 3_656 . 1_445 127.5(10) ?
O1 Cs1 O2 3_656 . 1_455 67.5(6) ?
O1 Cs1 O2 3_656 . 2_655 96.6(7) ?
O1 Cs1 O2 3_656 . 3_645 112.5(6) ?
O1 Cs1 O2 3_656 . 3_655 52.5(10) ?
O1 Cs1 O2 3_656 . 4_455 151.2(9) ?
O1 Cs1 O2 3_656 . 4_465 83.4(7) ?
O1 Cs1 O2 3_656 . 5_544 89.9(9) ?
O1 Cs1 O2 3_656 . 5_545 71.0(8) ?
O1 Cs1 O2 3_656 . 6_565 60.3(9) ?
O1 Cs1 O2 3_656 . 6_566 35.0(9) ?
O1 Cs1 O2 3_656 . 7_564 109.0(8) ?
O1 Cs1 O2 3_656 . 7_565 90.1(9) ?
O1 Cs1 O2 3_656 . 8_545 145.0(9) ?
O1 Cs1 O2 3_656 . 8_546 119.7(9) ?
O1 Cs1 O2 3_656 . 9_454 99.5(7) ?
O1 Cs1 O2 3_656 . 9_554 34.4(10) ?
O1 Cs1 O2 3_656 . 10_556 90.2(6) ?
O1 Cs1 O2 3_656 . 10_656 9.5(9) ?
O1 Cs1 O2 3_656 . 11_456 145.6(10) ?
O1 Cs1 O2 3_656 . 11_556 80.5(7) ?
O1 Cs1 O2 3_656 . 12_554 170.5(9) ?
O1 Cs1 O2 3_656 . 12_654 89.8(6) ?
O1 Cs1 O2 3_656 . 13_445 151.2(9) ?
O1 Cs1 O2 3_656 . 13_545 83.4(7) ?
O1 Cs1 O2 3_656 . 14_565 112.5(6) ?
O1 Cs1 O2 3_656 . 14_665 52.5(10) ?
O1 Cs1 O2 3_656 . 15_465 96.6(7) ?
O1 Cs1 O2 3_656 . 15_565 28.8(9) ?
O1 Cs1 O2 3_656 . 16_545 127.5(10) ?
O1 Cs1 O2 3_656 . 16_645 67.5(6) ?
O1 Cs1 O2 3_656 . 17_455 89.9(9) ?
O1 Cs1 O2 3_656 . 17_456 71.0(8) ?
O1 Cs1 O2 3_656 . 18_654 60.3(9) ?
O1 Cs1 O2 3_656 . 18_655 35.0(9) ?
O1 Cs1 O2 3_656 . 19_655 109.0(8) ?
O1 Cs1 O2 3_656 . 19_656 90.1(9) ?
O1 Cs1 O2 3_656 . 20_454 145.0(9) ?
O1 Cs1 O2 3_656 . 20_455 119.7(9) ?
O1 Cs1 O2 3_656 . 21_546 90.2(6) ?
O1 Cs1 O2 3_656 . 21_556 9.5(9) ?
O1 Cs1 O2 3_656 . 22_554 99.5(7) ?
O1 Cs1 O2 3_656 . 22_564 34.4(10) ?
O1 Cs1 O2 3_656 . 23_544 170.5(9) ?
O1 Cs1 O2 3_656 . 23_554 89.8(6) ?
O1 Cs1 O2 3_656 . 24_556 145.6(10) ?
O1 Cs1 O2 3_656 . 24_566 80.5(7) ?
O1 Cs1 O1 5_444 . 5_445 87.1(3) ?
O1 Cs1 O1 5_444 . 5_454 87.1(3) ?
O1 Cs1 O1 5_444 . 5_455 154.0(11) ?
O1 Cs1 O1 5_444 . 7_655 92.9(3) ?
O1 Cs1 O1 5_444 . 7_664 92.9(3) ?
O1 Cs1 O1 5_444 . 7_665 180 ?
O1 Cs1 O1 5_444 . 9_445 99.5(9) ?
O1 Cs1 O1 5_444 . 9_544 61.7(9) ?
O1 Cs1 O1 5_444 . 9_545 118.3(9) ?
O1 Cs1 O1 5_444 . 11_465 61.7(9) ?
O1 Cs1 O1 5_444 . 11_466 118.3(9) ?
O1 Cs1 O1 5_444 . 11_565 80.5(9) ?
O1 Cs1 O1 5_444 . 11_566 141.7(10) ?
O1 Cs1 O2 5_444 . 1_445 80.5(7) ?
O1 Cs1 O2 5_444 . 1_455 145.6(10) ?
O1 Cs1 O2 5_444 . 2_655 89.8(6) ?
O1 Cs1 O2 5_444 . 2_665 170.5(9) ?
O1 Cs1 O2 5_444 . 3_655 99.5(7) ?
O1 Cs1 O2 5_444 . 4_465 90.2(6) ?
O1 Cs1 O2 5_444 . 5_544 52.5(10) ?
O1 Cs1 O2 5_444 . 5_545 112.5(6) ?
O1 Cs1 O2 5_444 . 6_565 83.4(7) ?
O1 Cs1 O2 5_444 . 6_566 151.2(9) ?
O1 Cs1 O2 5_444 . 7_564 67.5(6) ?
O1 Cs1 O2 5_444 . 7_565 127.5(10) ?
O1 Cs1 O2 5_444 . 8_545 28.8(9) ?
O1 Cs1 O2 5_444 . 8_546 96.6(7) ?
O1 Cs1 O2 5_444 . 9_454 90.1(9) ?
O1 Cs1 O2 5_444 . 9_554 109.0(8) ?
O1 Cs1 O2 5_444 . 10_556 119.7(9) ?
O1 Cs1 O2 5_444 . 10_656 145.0(9) ?
O1 Cs1 O2 5_444 . 11_456 71.0(8) ?
O1 Cs1 O2 5_444 . 11_556 89.9(9) ?
O1 Cs1 O2 5_444 . 12_554 35.0(9) ?
O1 Cs1 O2 5_444 . 12_654 60.3(9) ?
O1 Cs1 O2 5_444 . 13_445 35.0(9) ?
O1 Cs1 O2 5_444 . 13_545 60.3(9) ?
O1 Cs1 O2 5_444 . 14_565 71.0(8) ?
O1 Cs1 O2 5_444 . 14_665 89.9(9) ?
O1 Cs1 O2 5_444 . 15_465 119.7(9) ?
O1 Cs1 O2 5_444 . 15_565 145.0(9) ?
O1 Cs1 O2 5_444 . 16_545 90.1(9) ?
O1 Cs1 O2 5_444 . 16_645 109.0(8) ?
O1 Cs1 O2 5_444 . 17_455 80.5(7) ?
O1 Cs1 O2 5_444 . 17_456 145.6(10) ?
O1 Cs1 O2 5_444 . 18_654 89.8(6) ?
O1 Cs1 O2 5_444 . 18_655 170.5(9) ?
O1 Cs1 O2 5_444 . 19_656 99.5(7) ?
O1 Cs1 O2 5_444 . 20_455 90.2(6) ?
O1 Cs1 O2 5_444 . 21_546 83.4(7) ?
O1 Cs1 O2 5_444 . 21_556 151.2(9) ?
O1 Cs1 O2 5_444 . 22_554 52.5(10) ?
O1 Cs1 O2 5_444 . 22_564 112.5(6) ?
O1 Cs1 O2 5_444 . 23_554 96.6(7) ?
O1 Cs1 O2 5_444 . 24_556 67.5(6) ?
O1 Cs1 O2 5_444 . 24_566 127.5(10) ?
O1 Cs1 O1 5_445 . 5_454 154.0(11) ?
O1 Cs1 O1 5_445 . 5_455 87.1(3) ?
O1 Cs1 O1 5_445 . 7_654 92.9(3) ?
O1 Cs1 O1 5_445 . 7_655 26.0(11) ?
O1 Cs1 O1 5_445 . 7_664 180 ?
O1 Cs1 O1 5_445 . 7_665 92.9(3) ?
O1 Cs1 O1 5_445 . 9_444 99.5(9) ?
O1 Cs1 O1 5_445 . 9_445 38.3(10) ?
O1 Cs1 O1 5_445 . 9_544 118.3(9) ?
O1 Cs1 O1 5_445 . 9_545 61.7(9) ?
O1 Cs1 O1 5_445 . 11_465 118.3(9) ?
O1 Cs1 O1 5_445 . 11_466 61.7(9) ?
O1 Cs1 O1 5_445 . 11_565 141.7(10) ?
O1 Cs1 O1 5_445 . 11_566 80.5(9) ?
O1 Cs1 O2 5_445 . 1_455 90.2(6) ?
O1 Cs1 O2 5_445 . 2_665 99.5(7) ?
O1 Cs1 O2 5_445 . 3_645 89.8(6) ?
O1 Cs1 O2 5_445 . 3_655 170.5(9) ?
O1 Cs1 O2 5_445 . 4_455 80.5(7) ?
O1 Cs1 O2 5_445 . 4_465 145.6(10) ?
O1 Cs1 O2 5_445 . 5_544 112.5(6) ?
O1 Cs1 O2 5_445 . 5_545 52.5(10) ?
O1 Cs1 O2 5_445 . 6_565 151.2(9) ?
O1 Cs1 O2 5_445 . 6_566 83.4(7) ?
O1 Cs1 O2 5_445 . 7_564 127.5(10) ?
O1 Cs1 O2 5_445 . 7_565 67.5(6) ?
O1 Cs1 O2 5_445 . 8_545 96.6(7) ?
O1 Cs1 O2 5_445 . 9_454 119.7(9) ?
O1 Cs1 O2 5_445 . 9_554 145.0(9) ?
O1 Cs1 O2 5_445 . 10_556 90.1(9) ?
O1 Cs1 O2 5_445 . 10_656 109.0(8) ?
O1 Cs1 O2 5_445 . 11_456 35.0(9) ?
O1 Cs1 O2 5_445 . 11_556 60.3(9) ?
O1 Cs1 O2 5_445 . 12_554 71.0(8) ?
O1 Cs1 O2 5_445 . 12_654 89.9(9) ?
O1 Cs1 O2 5_445 . 13_445 90.1(9) ?
O1 Cs1 O2 5_445 . 13_545 109.0(8) ?
O1 Cs1 O2 5_445 . 14_565 119.7(9) ?
O1 Cs1 O2 5_445 . 14_665 145.0(9) ?
O1 Cs1 O2 5_445 . 15_465 71.0(8) ?
O1 Cs1 O2 5_445 . 15_565 89.9(9) ?
O1 Cs1 O2 5_445 . 16_545 35.0(9) ?
O1 Cs1 O2 5_445 . 16_645 60.3(9) ?
O1 Cs1 O2 5_445 . 17_455 145.6(10) ?
O1 Cs1 O2 5_445 . 17_456 80.5(7) ?
O1 Cs1 O2 5_445 . 18_654 170.5(9) ?
O1 Cs1 O2 5_445 . 18_655 89.8(6) ?
O1 Cs1 O2 5_445 . 19_655 99.5(7) ?
O1 Cs1 O2 5_445 . 19_656 34.4(10) ?
O1 Cs1 O2 5_445 . 20_454 90.2(6) ?
O1 Cs1 O2 5_445 . 20_455 9.5(9) ?
O1 Cs1 O2 5_445 . 21_546 52.5(10) ?
O1 Cs1 O2 5_445 . 21_556 112.5(6) ?
O1 Cs1 O2 5_445 . 22_554 83.4(7) ?
O1 Cs1 O2 5_445 . 22_564 151.2(9) ?
O1 Cs1 O2 5_445 . 23_544 67.5(6) ?
O1 Cs1 O2 5_445 . 23_554 127.5(10) ?
O1 Cs1 O2 5_445 . 24_556 28.8(9) ?
O1 Cs1 O2 5_445 . 24_566 96.6(7) ?
O1 Cs1 O1 5_454 . 5_455 87.1(3) ?
O1 Cs1 O1 5_454 . 7_654 92.9(3) ?
O1 Cs1 O1 5_454 . 7_655 180 ?
O1 Cs1 O1 5_454 . 7_665 92.9(3) ?
O1 Cs1 O1 5_454 . 9_444 61.7(9) ?
O1 Cs1 O1 5_454 . 9_445 118.3(9) ?
O1 Cs1 O1 5_454 . 9_544 80.5(9) ?
O1 Cs1 O1 5_454 . 9_545 141.7(10) ?
O1 Cs1 O1 5_454 . 11_466 99.5(9) ?
O1 Cs1 O1 5_454 . 11_565 61.7(9) ?
O1 Cs1 O1 5_454 . 11_566 118.3(9) ?
O1 Cs1 O2 5_454 . 1_445 145.6(10) ?
O1 Cs1 O2 5_454 . 1_455 80.5(7) ?
O1 Cs1 O2 5_454 . 2_655 170.5(9) ?
O1 Cs1 O2 5_454 . 2_665 89.8(6) ?
O1 Cs1 O2 5_454 . 3_645 99.5(7) ?
O1 Cs1 O2 5_454 . 3_655 34.4(10) ?
O1 Cs1 O2 5_454 . 4_455 90.2(6) ?
O1 Cs1 O2 5_454 . 4_465 9.5(9) ?
O1 Cs1 O2 5_454 . 5_544 83.4(7) ?
O1 Cs1 O2 5_454 . 5_545 151.2(9) ?
O1 Cs1 O2 5_454 . 6_565 52.5(10) ?
O1 Cs1 O2 5_454 . 6_566 112.5(6) ?
O1 Cs1 O2 5_454 . 7_565 96.6(7) ?
O1 Cs1 O2 5_454 . 8_545 67.5(6) ?
O1 Cs1 O2 5_454 . 8_546 127.5(10) ?
O1 Cs1 O2 5_454 . 9_554 60.3(9) ?
O1 Cs1 O2 5_454 . 10_556 71.0(8) ?
O1 Cs1 O2 5_454 . 10_656 89.9(9) ?
O1 Cs1 O2 5_454 . 11_456 119.7(9) ?
O1 Cs1 O2 5_454 . 11_556 145.0(9) ?
O1 Cs1 O2 5_454 . 12_554 90.1(9) ?
O1 Cs1 O2 5_454 . 12_654 109.0(8) ?
O1 Cs1 O2 5_454 . 13_445 71.0(8) ?
O1 Cs1 O2 5_454 . 13_545 89.9(9) ?
O1 Cs1 O2 5_454 . 14_665 60.3(9) ?
O1 Cs1 O2 5_454 . 15_465 90.1(9) ?
O1 Cs1 O2 5_454 . 15_565 109.0(8) ?
O1 Cs1 O2 5_454 . 16_545 119.7(9) ?
O1 Cs1 O2 5_454 . 16_645 145.0(9) ?
O1 Cs1 O2 5_454 . 17_456 90.2(6) ?
O1 Cs1 O2 5_454 . 18_654 34.4(10) ?
O1 Cs1 O2 5_454 . 18_655 99.5(7) ?
O1 Cs1 O2 5_454 . 19_655 89.8(6) ?
O1 Cs1 O2 5_454 . 19_656 170.5(9) ?
O1 Cs1 O2 5_454 . 20_454 80.5(7) ?
O1 Cs1 O2 5_454 . 20_455 145.6(10) ?
O1 Cs1 O2 5_454 . 21_546 151.2(9) ?
O1 Cs1 O2 5_454 . 21_556 83.4(7) ?
O1 Cs1 O2 5_454 . 22_554 112.5(6) ?
O1 Cs1 O2 5_454 . 22_564 52.5(10) ?
O1 Cs1 O2 5_454 . 23_544 96.6(7) ?
O1 Cs1 O2 5_454 . 24_556 127.5(10) ?
O1 Cs1 O2 5_454 . 24_566 67.5(6) ?
O1 Cs1 O1 5_455 . 7_654 180 ?
O1 Cs1 O1 5_455 . 7_655 92.9(3) ?
O1 Cs1 O1 5_455 . 7_664 92.9(3) ?
O1 Cs1 O1 5_455 . 7_665 26.0(11) ?
O1 Cs1 O1 5_455 . 9_444 118.3(9) ?
O1 Cs1 O1 5_455 . 9_445 61.7(9) ?
O1 Cs1 O1 5_455 . 9_544 141.7(10) ?
O1 Cs1 O1 5_455 . 9_545 80.5(9) ?
O1 Cs1 O1 5_455 . 11_465 99.5(9) ?
O1 Cs1 O1 5_455 . 11_466 38.3(10) ?
O1 Cs1 O1 5_455 . 11_565 118.3(9) ?
O1 Cs1 O1 5_455 . 11_566 61.7(9) ?
O1 Cs1 O2 5_455 . 1_445 90.2(6) ?
O1 Cs1 O2 5_455 . 2_655 99.5(7) ?
O1 Cs1 O2 5_455 . 3_645 170.5(9) ?
O1 Cs1 O2 5_455 . 3_655 89.8(6) ?
O1 Cs1 O2 5_455 . 4_455 145.6(10) ?
O1 Cs1 O2 5_455 . 4_465 80.5(7) ?
O1 Cs1 O2 5_455 . 5_544 151.2(9) ?
O1 Cs1 O2 5_455 . 5_545 83.4(7) ?
O1 Cs1 O2 5_455 . 6_565 112.5(6) ?
O1 Cs1 O2 5_455 . 6_566 52.5(10) ?
O1 Cs1 O2 5_455 . 7_564 96.6(7) ?
O1 Cs1 O2 5_455 . 8_545 127.5(10) ?
O1 Cs1 O2 5_455 . 8_546 67.5(6) ?
O1 Cs1 O2 5_455 . 9_454 71.0(8) ?
O1 Cs1 O2 5_455 . 9_554 89.9(9) ?
O1 Cs1 O2 5_455 . 10_556 35.0(9) ?
O1 Cs1 O2 5_455 . 10_656 60.3(9) ?
O1 Cs1 O2 5_455 . 11_456 90.1(9) ?
O1 Cs1 O2 5_455 . 11_556 109.0(8) ?
O1 Cs1 O2 5_455 . 12_554 119.7(9) ?
O1 Cs1 O2 5_455 . 12_654 145.0(9) ?
O1 Cs1 O2 5_455 . 13_445 119.7(9) ?
O1 Cs1 O2 5_455 . 13_545 145.0(9) ?
O1 Cs1 O2 5_455 . 14_565 90.1(9) ?
O1 Cs1 O2 5_455 . 14_665 109.0(8) ?
O1 Cs1 O2 5_455 . 15_565 60.3(9) ?
O1 Cs1 O2 5_455 . 16_545 71.0(8) ?
O1 Cs1 O2 5_455 . 16_645 89.9(9) ?
O1 Cs1 O2 5_455 . 17_455 90.2(6) ?
O1 Cs1 O2 5_455 . 18_654 99.5(7) ?
O1 Cs1 O2 5_455 . 19_655 170.5(9) ?
O1 Cs1 O2 5_455 . 19_656 89.8(6) ?
O1 Cs1 O2 5_455 . 20_454 145.6(10) ?
O1 Cs1 O2 5_455 . 20_455 80.5(7) ?
O1 Cs1 O2 5_455 . 21_546 112.5(6) ?
O1 Cs1 O2 5_455 . 21_556 52.5(10) ?
O1 Cs1 O2 5_455 . 22_554 151.2(9) ?
O1 Cs1 O2 5_455 . 22_564 83.4(7) ?
O1 Cs1 O2 5_455 . 23_544 127.5(10) ?
O1 Cs1 O2 5_455 . 23_554 67.5(6) ?
O1 Cs1 O2 5_455 . 24_556 96.6(7) ?
O1 Cs1 O2 5_455 . 24_566 28.8(9) ?
O1 Cs1 O1 7_654 . 7_655 87.1(3) ?
O1 Cs1 O1 7_654 . 7_664 87.1(3) ?
O1 Cs1 O1 7_654 . 7_665 154.0(11) ?
O1 Cs1 O1 7_654 . 9_444 61.7(9) ?
O1 Cs1 O1 7_654 . 9_445 118.3(9) ?
O1 Cs1 O1 7_654 . 9_544 38.3(10) ?
O1 Cs1 O1 7_654 . 9_545 99.5(9) ?
O1 Cs1 O1 7_654 . 11_465 80.5(9) ?
O1 Cs1 O1 7_654 . 11_466 141.7(10) ?
O1 Cs1 O1 7_654 . 11_565 61.7(9) ?
O1 Cs1 O1 7_654 . 11_566 118.3(9) ?
O1 Cs1 O2 7_654 . 1_445 89.8(6) ?
O1 Cs1 O2 7_654 . 1_455 170.5(9) ?
O1 Cs1 O2 7_654 . 2_655 80.5(7) ?
O1 Cs1 O2 7_654 . 2_665 145.6(10) ?
O1 Cs1 O2 7_654 . 3_655 90.2(6) ?
O1 Cs1 O2 7_654 . 4_465 99.5(7) ?
O1 Cs1 O2 7_654 . 5_544 28.8(9) ?
O1 Cs1 O2 7_654 . 5_545 96.6(7) ?
O1 Cs1 O2 7_654 . 6_565 67.5(6) ?
O1 Cs1 O2 7_654 . 6_566 127.5(10) ?
O1 Cs1 O2 7_654 . 7_564 83.4(7) ?
O1 Cs1 O2 7_654 . 7_565 151.2(9) ?
O1 Cs1 O2 7_654 . 8_545 52.5(10) ?
O1 Cs1 O2 7_654 . 8_546 112.5(6) ?
O1 Cs1 O2 7_654 . 9_454 109.0(8) ?
O1 Cs1 O2 7_654 . 9_554 90.1(9) ?
O1 Cs1 O2 7_654 . 10_556 145.0(9) ?
O1 Cs1 O2 7_654 . 10_656 119.7(9) ?
O1 Cs1 O2 7_654 . 11_456 89.9(9) ?
O1 Cs1 O2 7_654 . 11_556 71.0(8) ?
O1 Cs1 O2 7_654 . 12_554 60.3(9) ?
O1 Cs1 O2 7_654 . 13_445 60.3(9) ?
O1 Cs1 O2 7_654 . 14_565 89.9(9) ?
O1 Cs1 O2 7_654 . 14_665 71.0(8) ?
O1 Cs1 O2 7_654 . 15_465 145.0(9) ?
O1 Cs1 O2 7_654 . 15_565 119.7(9) ?
O1 Cs1 O2 7_654 . 16_545 109.0(8) ?
O1 Cs1 O2 7_654 . 16_645 90.1(9) ?
O1 Cs1 O2 7_654 . 17_455 89.8(6) ?
O1 Cs1 O2 7_654 . 17_456 170.5(9) ?
O1 Cs1 O2 7_654 . 18_654 80.5(7) ?
O1 Cs1 O2 7_654 . 18_655 145.6(10) ?
O1 Cs1 O2 7_654 . 19_656 90.2(6) ?
O1 Cs1 O2 7_654 . 20_455 99.5(7) ?
O1 Cs1 O2 7_654 . 21_556 127.5(10) ?
O1 Cs1 O2 7_654 . 22_564 96.6(7) ?
O1 Cs1 O2 7_654 . 23_544 52.5(10) ?
O1 Cs1 O2 7_654 . 23_554 112.5(6) ?
O1 Cs1 O2 7_654 . 24_566 151.2(9) ?
O1 Cs1 O1 7_655 . 7_664 154.0(11) ?
O1 Cs1 O1 7_655 . 7_665 87.1(3) ?
O1 Cs1 O1 7_655 . 9_444 118.3(9) ?
O1 Cs1 O1 7_655 . 9_445 61.7(9) ?
O1 Cs1 O1 7_655 . 9_544 99.5(9) ?
O1 Cs1 O1 7_655 . 9_545 38.3(10) ?
O1 Cs1 O1 7_655 . 11_465 141.7(10) ?
O1 Cs1 O1 7_655 . 11_466 80.5(9) ?
O1 Cs1 O1 7_655 . 11_565 118.3(9) ?
O1 Cs1 O1 7_655 . 11_566 61.7(9) ?
O1 Cs1 O2 7_655 . 1_445 34.4(10) ?
O1 Cs1 O2 7_655 . 1_455 99.5(7) ?
O1 Cs1 O2 7_655 . 2_665 90.2(6) ?
O1 Cs1 O2 7_655 . 3_655 145.6(10) ?
O1 Cs1 O2 7_655 . 4_455 89.8(6) ?
O1 Cs1 O2 7_655 . 4_465 170.5(9) ?
O1 Cs1 O2 7_655 . 5_544 96.6(7) ?
O1 Cs1 O2 7_655 . 6_565 127.5(10) ?
O1 Cs1 O2 7_655 . 6_566 67.5(6) ?
O1 Cs1 O2 7_655 . 7_564 151.2(9) ?
O1 Cs1 O2 7_655 . 7_565 83.4(7) ?
O1 Cs1 O2 7_655 . 8_545 112.5(6) ?
O1 Cs1 O2 7_655 . 8_546 52.5(10) ?
O1 Cs1 O2 7_655 . 9_454 145.0(9) ?
O1 Cs1 O2 7_655 . 9_554 119.7(9) ?
O1 Cs1 O2 7_655 . 10_556 109.0(8) ?
O1 Cs1 O2 7_655 . 10_656 90.1(9) ?
O1 Cs1 O2 7_655 . 11_456 60.3(9) ?
O1 Cs1 O2 7_655 . 11_556 35.0(9) ?
O1 Cs1 O2 7_655 . 12_554 89.9(9) ?
O1 Cs1 O2 7_655 . 12_654 71.0(8) ?
O1 Cs1 O2 7_655 . 13_445 109.0(8) ?
O1 Cs1 O2 7_655 . 13_545 90.1(9) ?
O1 Cs1 O2 7_655 . 14_565 145.0(9) ?
O1 Cs1 O2 7_655 . 14_665 119.7(9) ?
O1 Cs1 O2 7_655 . 15_465 89.9(9) ?
O1 Cs1 O2 7_655 . 15_565 71.0(8) ?
O1 Cs1 O2 7_655 . 16_545 60.3(9) ?
O1 Cs1 O2 7_655 . 17_455 170.5(9) ?
O1 Cs1 O2 7_655 . 17_456 89.8(6) ?
O1 Cs1 O2 7_655 . 18_654 145.6(10) ?
O1 Cs1 O2 7_655 . 18_655 80.5(7) ?
O1 Cs1 O2 7_655 . 19_655 90.2(6) ?
O1 Cs1 O2 7_655 . 19_656 9.5(9) ?
O1 Cs1 O2 7_655 . 20_454 99.5(7) ?
O1 Cs1 O2 7_655 . 20_455 34.4(10) ?
O1 Cs1 O2 7_655 . 21_546 28.8(9) ?
O1 Cs1 O2 7_655 . 21_556 96.6(7) ?
O1 Cs1 O2 7_655 . 22_554 67.5(6) ?
O1 Cs1 O2 7_655 . 22_564 127.5(10) ?
O1 Cs1 O2 7_655 . 23_544 83.4(7) ?
O1 Cs1 O2 7_655 . 23_554 151.2(9) ?
O1 Cs1 O2 7_655 . 24_556 52.5(10) ?
O1 Cs1 O2 7_655 . 24_566 112.5(6) ?
O1 Cs1 O1 7_664 . 7_665 87.1(3) ?
O1 Cs1 O1 7_664 . 9_444 80.5(9) ?
O1 Cs1 O1 7_664 . 9_445 141.7(10) ?
O1 Cs1 O1 7_664 . 9_544 61.7(9) ?
O1 Cs1 O1 7_664 . 9_545 118.3(9) ?
O1 Cs1 O1 7_664 . 11_465 61.7(9) ?
O1 Cs1 O1 7_664 . 11_466 118.3(9) ?
O1 Cs1 O1 7_664 . 11_566 99.5(9) ?
O1 Cs1 O2 7_664 . 1_445 170.5(9) ?
O1 Cs1 O2 7_664 . 1_455 89.8(6) ?
O1 Cs1 O2 7_664 . 2_655 145.6(10) ?
O1 Cs1 O2 7_664 . 2_665 80.5(7) ?
O1 Cs1 O2 7_664 . 3_645 90.2(6) ?
O1 Cs1 O2 7_664 . 4_455 99.5(7) ?
O1 Cs1 O2 7_664 . 4_465 34.4(10) ?
O1 Cs1 O2 7_664 . 5_544 67.5(6) ?
O1 Cs1 O2 7_664 . 5_545 127.5(10) ?
O1 Cs1 O2 7_664 . 6_565 28.8(9) ?
O1 Cs1 O2 7_664 . 6_566 96.6(7) ?
O1 Cs1 O2 7_664 . 7_564 52.5(10) ?
O1 Cs1 O2 7_664 . 7_565 112.5(6) ?
O1 Cs1 O2 7_664 . 8_545 83.4(7) ?
O1 Cs1 O2 7_664 . 8_546 151.2(9) ?
O1 Cs1 O2 7_664 . 9_454 60.3(9) ?
O1 Cs1 O2 7_664 . 9_554 35.0(9) ?
O1 Cs1 O2 7_664 . 10_556 89.9(9) ?
O1 Cs1 O2 7_664 . 10_656 71.0(8) ?
O1 Cs1 O2 7_664 . 11_456 145.0(9) ?
O1 Cs1 O2 7_664 . 11_556 119.7(9) ?
O1 Cs1 O2 7_664 . 12_554 109.0(8) ?
O1 Cs1 O2 7_664 . 12_654 90.1(9) ?
O1 Cs1 O2 7_664 . 13_445 89.9(9) ?
O1 Cs1 O2 7_664 . 13_545 71.0(8) ?
O1 Cs1 O2 7_664 . 14_565 60.3(9) ?
O1 Cs1 O2 7_664 . 14_665 35.0(9) ?
O1 Cs1 O2 7_664 . 15_465 109.0(8) ?
O1 Cs1 O2 7_664 . 15_565 90.1(9) ?
O1 Cs1 O2 7_664 . 16_545 145.0(9) ?
O1 Cs1 O2 7_664 . 16_645 119.7(9) ?
O1 Cs1 O2 7_664 . 17_455 34.4(10) ?
O1 Cs1 O2 7_664 . 17_456 99.5(7) ?
O1 Cs1 O2 7_664 . 18_655 90.2(6) ?
O1 Cs1 O2 7_664 . 19_655 80.5(7) ?
O1 Cs1 O2 7_664 . 19_656 145.6(10) ?
O1 Cs1 O2 7_664 . 20_454 89.8(6) ?
O1 Cs1 O2 7_664 . 20_455 170.5(9) ?
O1 Cs1 O2 7_664 . 21_546 127.5(10) ?
O1 Cs1 O2 7_664 . 21_556 67.5(6) ?
O1 Cs1 O2 7_664 . 22_554 96.6(7) ?
O1 Cs1 O2 7_664 . 22_564 28.8(9) ?
O1 Cs1 O2 7_664 . 23_544 112.5(6) ?
O1 Cs1 O2 7_664 . 23_554 52.5(10) ?
O1 Cs1 O2 7_664 . 24_556 151.2(9) ?
O1 Cs1 O2 7_664 . 24_566 83.4(7) ?
O1 Cs1 O1 7_665 . 9_444 141.7(10) ?
O1 Cs1 O1 7_665 . 9_445 80.5(9) ?
O1 Cs1 O1 7_665 . 9_544 118.3(9) ?
O1 Cs1 O1 7_665 . 9_545 61.7(9) ?
O1 Cs1 O1 7_665 . 11_465 118.3(9) ?
O1 Cs1 O1 7_665 . 11_466 61.7(9) ?
O1 Cs1 O1 7_665 . 11_565 99.5(9) ?
O1 Cs1 O1 7_665 . 11_566 38.3(10) ?
O1 Cs1 O2 7_665 . 1_445 99.5(7) ?
O1 Cs1 O2 7_665 . 2_655 90.2(6) ?
O1 Cs1 O2 7_665 . 3_645 145.6(10) ?
O1 Cs1 O2 7_665 . 3_655 80.5(7) ?
O1 Cs1 O2 7_665 . 4_455 170.5(9) ?
O1 Cs1 O2 7_665 . 4_465 89.8(6) ?
O1 Cs1 O2 7_665 . 5_544 127.5(10) ?
O1 Cs1 O2 7_665 . 5_545 67.5(6) ?
O1 Cs1 O2 7_665 . 6_565 96.6(7) ?
O1 Cs1 O2 7_665 . 6_566 28.8(9) ?
O1 Cs1 O2 7_665 . 7_564 112.5(6) ?
O1 Cs1 O2 7_665 . 7_565 52.5(10) ?
O1 Cs1 O2 7_665 . 8_545 151.2(9) ?
O1 Cs1 O2 7_665 . 8_546 83.4(7) ?
O1 Cs1 O2 7_665 . 9_454 89.9(9) ?
O1 Cs1 O2 7_665 . 9_554 71.0(8) ?
O1 Cs1 O2 7_665 . 10_556 60.3(9) ?
O1 Cs1 O2 7_665 . 11_456 109.0(8) ?
O1 Cs1 O2 7_665 . 11_556 90.1(9) ?
O1 Cs1 O2 7_665 . 12_554 145.0(9) ?
O1 Cs1 O2 7_665 . 12_654 119.7(9) ?
O1 Cs1 O2 7_665 . 13_445 145.0(9) ?
O1 Cs1 O2 7_665 . 13_545 119.7(9) ?
O1 Cs1 O2 7_665 . 14_565 109.0(8) ?
O1 Cs1 O2 7_665 . 14_665 90.1(9) ?
O1 Cs1 O2 7_665 . 15_465 60.3(9) ?
O1 Cs1 O2 7_665 . 16_545 89.9(9) ?
O1 Cs1 O2 7_665 . 16_645 71.0(8) ?
O1 Cs1 O2 7_665 . 17_455 99.5(7) ?
O1 Cs1 O2 7_665 . 18_654 90.2(6) ?
O1 Cs1 O2 7_665 . 19_655 145.6(10) ?
O1 Cs1 O2 7_665 . 19_656 80.5(7) ?
O1 Cs1 O2 7_665 . 20_454 170.5(9) ?
O1 Cs1 O2 7_665 . 20_455 89.8(6) ?
O1 Cs1 O2 7_665 . 21_546 96.6(7) ?
O1 Cs1 O2 7_665 . 21_556 28.8(9) ?
O1 Cs1 O2 7_665 . 22_554 127.5(10) ?
O1 Cs1 O2 7_665 . 22_564 67.5(6) ?
O1 Cs1 O2 7_665 . 23_544 151.2(9) ?
O1 Cs1 O2 7_665 . 23_554 83.4(7) ?
O1 Cs1 O2 7_665 . 24_556 112.5(6) ?
O1 Cs1 O2 7_665 . 24_566 52.5(10) ?
O1 Cs1 O1 9_444 . 9_445 87.1(3) ?
O1 Cs1 O1 9_444 . 9_544 87.1(3) ?
O1 Cs1 O1 9_444 . 9_545 154.0(11) ?
O1 Cs1 O1 9_444 . 11_466 92.9(3) ?
O1 Cs1 O1 9_444 . 11_565 92.9(3) ?
O1 Cs1 O1 9_444 . 11_566 180 ?
O1 Cs1 O2 9_444 . 1_445 90.1(9) ?
O1 Cs1 O2 9_444 . 1_455 109.0(8) ?
O1 Cs1 O2 9_444 . 2_655 119.7(9) ?
O1 Cs1 O2 9_444 . 2_665 145.0(9) ?
O1 Cs1 O2 9_444 . 3_645 71.0(8) ?
O1 Cs1 O2 9_444 . 3_655 89.9(9) ?
O1 Cs1 O2 9_444 . 4_465 60.3(9) ?
O1 Cs1 O2 9_444 . 5_544 80.5(7) ?
O1 Cs1 O2 9_444 . 5_545 145.6(10) ?
O1 Cs1 O2 9_444 . 6_565 89.8(6) ?
O1 Cs1 O2 9_444 . 6_566 170.5(9) ?
O1 Cs1 O2 9_444 . 7_564 34.4(10) ?
O1 Cs1 O2 9_444 . 7_565 99.5(7) ?
O1 Cs1 O2 9_444 . 8_546 90.2(6) ?
O1 Cs1 O2 9_444 . 9_454 52.5(10) ?
O1 Cs1 O2 9_444 . 9_554 112.5(6) ?
O1 Cs1 O2 9_444 . 10_556 83.4(7) ?
O1 Cs1 O2 9_444 . 10_656 151.2(9) ?
O1 Cs1 O2 9_444 . 11_456 67.5(6) ?
O1 Cs1 O2 9_444 . 11_556 127.5(10) ?
O1 Cs1 O2 9_444 . 12_654 96.6(7) ?
O1 Cs1 O2 9_444 . 13_545 90.2(6) ?
O1 Cs1 O2 9_444 . 14_665 99.5(7) ?
O1 Cs1 O2 9_444 . 15_465 89.8(6) ?
O1 Cs1 O2 9_444 . 15_565 170.5(9) ?
O1 Cs1 O2 9_444 . 16_545 80.5(7) ?
O1 Cs1 O2 9_444 . 16_645 145.6(10) ?
O1 Cs1 O2 9_444 . 17_455 52.5(10) ?
O1 Cs1 O2 9_444 . 17_456 112.5(6) ?
O1 Cs1 O2 9_444 . 18_654 83.4(7) ?
O1 Cs1 O2 9_444 . 18_655 151.2(9) ?
O1 Cs1 O2 9_444 . 19_655 67.5(6) ?
O1 Cs1 O2 9_444 . 19_656 127.5(10) ?
O1 Cs1 O2 9_444 . 20_454 28.8(9) ?
O1 Cs1 O2 9_444 . 20_455 96.6(7) ?
O1 Cs1 O2 9_444 . 21_546 119.7(9) ?
O1 Cs1 O2 9_444 . 21_556 145.0(9) ?
O1 Cs1 O2 9_444 . 22_554 90.1(9) ?
O1 Cs1 O2 9_444 . 22_564 109.0(8) ?
O1 Cs1 O2 9_444 . 23_554 60.3(9) ?
O1 Cs1 O2 9_444 . 24_556 71.0(8) ?
O1 Cs1 O2 9_444 . 24_566 89.9(9) ?
O1 Cs1 O1 9_445 . 9_544 154.0(11) ?
O1 Cs1 O1 9_445 . 9_545 87.1(3) ?
O1 Cs1 O1 9_445 . 11_465 92.9(3) ?
O1 Cs1 O1 9_445 . 11_565 180 ?
O1 Cs1 O1 9_445 . 11_566 92.9(3) ?
O1 Cs1 O2 9_445 . 1_455 60.3(9) ?
O1 Cs1 O2 9_445 . 2_655 71.0(8) ?
O1 Cs1 O2 9_445 . 2_665 89.9(9) ?
O1 Cs1 O2 9_445 . 3_645 119.7(9) ?
O1 Cs1 O2 9_445 . 3_655 145.0(9) ?
O1 Cs1 O2 9_445 . 4_455 90.1(9) ?
O1 Cs1 O2 9_445 . 4_465 109.0(8) ?
O1 Cs1 O2 9_445 . 5_544 145.6(10) ?
O1 Cs1 O2 9_445 . 5_545 80.5(7) ?
O1 Cs1 O2 9_445 . 6_565 170.5(9) ?
O1 Cs1 O2 9_445 . 6_566 89.8(6) ?
O1 Cs1 O2 9_445 . 7_564 99.5(7) ?
O1 Cs1 O2 9_445 . 8_545 90.2(6) ?
O1 Cs1 O2 9_445 . 8_546 9.5(9) ?
O1 Cs1 O2 9_445 . 9_454 83.4(7) ?
O1 Cs1 O2 9_445 . 9_554 151.2(9) ?
O1 Cs1 O2 9_445 . 10_556 52.5(10) ?
O1 Cs1 O2 9_445 . 10_656 112.5(6) ?
O1 Cs1 O2 9_445 . 11_556 96.6(7) ?
O1 Cs1 O2 9_445 . 12_554 67.5(6) ?
O1 Cs1 O2 9_445 . 12_654 127.5(10) ?
O1 Cs1 O2 9_445 . 13_445 80.5(7) ?
O1 Cs1 O2 9_445 . 13_545 145.6(10) ?
O1 Cs1 O2 9_445 . 14_565 89.8(6) ?
O1 Cs1 O2 9_445 . 14_665 170.5(9) ?
O1 Cs1 O2 9_445 . 15_465 34.4(10) ?
O1 Cs1 O2 9_445 . 15_565 99.5(7) ?
O1 Cs1 O2 9_445 . 16_545 9.5(9) ?
O1 Cs1 O2 9_445 . 16_645 90.2(6) ?
O1 Cs1 O2 9_445 . 17_455 112.5(6) ?
O1 Cs1 O2 9_445 . 17_456 52.5(10) ?
O1 Cs1 O2 9_445 . 18_654 151.2(9) ?
O1 Cs1 O2 9_445 . 18_655 83.4(7) ?
O1 Cs1 O2 9_445 . 19_655 127.5(10) ?
O1 Cs1 O2 9_445 . 19_656 67.5(6) ?
O1 Cs1 O2 9_445 . 20_454 96.6(7) ?
O1 Cs1 O2 9_445 . 21_546 90.1(9) ?
O1 Cs1 O2 9_445 . 21_556 109.0(8) ?
O1 Cs1 O2 9_445 . 22_554 119.7(9) ?
O1 Cs1 O2 9_445 . 22_564 145.0(9) ?
O1 Cs1 O2 9_445 . 23_544 71.0(8) ?
O1 Cs1 O2 9_445 . 23_554 89.9(9) ?
O1 Cs1 O2 9_445 . 24_556 35.0(9) ?
O1 Cs1 O2 9_445 . 24_566 60.3(9) ?
O1 Cs1 O1 9_544 . 9_545 87.1(3) ?
O1 Cs1 O1 9_544 . 11_465 92.9(3) ?
O1 Cs1 O1 9_544 . 11_466 180 ?
O1 Cs1 O1 9_544 . 11_566 92.9(3) ?
O1 Cs1 O2 9_544 . 1_445 119.7(9) ?
O1 Cs1 O2 9_544 . 1_455 145.0(9) ?
O1 Cs1 O2 9_544 . 2_655 90.1(9) ?
O1 Cs1 O2 9_544 . 2_665 109.0(8) ?
O1 Cs1 O2 9_544 . 3_655 60.3(9) ?
O1 Cs1 O2 9_544 . 4_455 71.0(8) ?
O1 Cs1 O2 9_544 . 4_465 89.9(9) ?
O1 Cs1 O2 9_544 . 5_545 90.2(6) ?
O1 Cs1 O2 9_544 . 6_566 99.5(7) ?
O1 Cs1 O2 9_544 . 7_564 89.8(6) ?
O1 Cs1 O2 9_544 . 7_565 170.5(9) ?
O1 Cs1 O2 9_544 . 8_545 80.5(7) ?
O1 Cs1 O2 9_544 . 8_546 145.6(10) ?
O1 Cs1 O2 9_544 . 9_454 112.5(6) ?
O1 Cs1 O2 9_544 . 9_554 52.5(10) ?
O1 Cs1 O2 9_544 . 10_556 151.2(9) ?
O1 Cs1 O2 9_544 . 10_656 83.4(7) ?
O1 Cs1 O2 9_544 . 11_456 127.5(10) ?
O1 Cs1 O2 9_544 . 11_556 67.5(6) ?
O1 Cs1 O2 9_544 . 12_554 96.6(7) ?
O1 Cs1 O2 9_544 . 12_654 28.8(9) ?
O1 Cs1 O2 9_544 . 13_445 90.2(6) ?
O1 Cs1 O2 9_544 . 13_545 9.5(9) ?
O1 Cs1 O2 9_544 . 14_565 99.5(7) ?
O1 Cs1 O2 9_544 . 15_465 170.5(9) ?
O1 Cs1 O2 9_544 . 15_565 89.8(6) ?
O1 Cs1 O2 9_544 . 16_545 145.6(10) ?
O1 Cs1 O2 9_544 . 16_645 80.5(7) ?
O1 Cs1 O2 9_544 . 17_455 83.4(7) ?
O1 Cs1 O2 9_544 . 17_456 151.2(9) ?
O1 Cs1 O2 9_544 . 18_654 52.5(10) ?
O1 Cs1 O2 9_544 . 18_655 112.5(6) ?
O1 Cs1 O2 9_544 . 19_655 28.8(9) ?
O1 Cs1 O2 9_544 . 19_656 96.6(7) ?
O1 Cs1 O2 9_544 . 20_454 67.5(6) ?
O1 Cs1 O2 9_544 . 20_455 127.5(10) ?
O1 Cs1 O2 9_544 . 21_546 71.0(8) ?
O1 Cs1 O2 9_544 . 21_556 89.9(9) ?
O1 Cs1 O2 9_544 . 22_554 35.0(9) ?
O1 Cs1 O2 9_544 . 22_564 60.3(9) ?
O1 Cs1 O2 9_544 . 23_544 90.1(9) ?
O1 Cs1 O2 9_544 . 23_554 109.0(8) ?
O1 Cs1 O2 9_544 . 24_556 119.7(9) ?
O1 Cs1 O2 9_544 . 24_566 145.0(9) ?
O1 Cs1 O1 9_545 . 11_465 180 ?
O1 Cs1 O1 9_545 . 11_466 92.9(3) ?
O1 Cs1 O1 9_545 . 11_565 92.9(3) ?
O1 Cs1 O1 9_545 . 11_566 26.0(11) ?
O1 Cs1 O2 9_545 . 1_445 71.0(8) ?
O1 Cs1 O2 9_545 . 1_455 89.9(9) ?
O1 Cs1 O2 9_545 . 2_665 60.3(9) ?
O1 Cs1 O2 9_545 . 3_645 90.1(9) ?
O1 Cs1 O2 9_545 . 3_655 109.0(8) ?
O1 Cs1 O2 9_545 . 4_455 119.7(9) ?
O1 Cs1 O2 9_545 . 4_465 145.0(9) ?
O1 Cs1 O2 9_545 . 5_544 90.2(6) ?
O1 Cs1 O2 9_545 . 5_545 9.5(9) ?
O1 Cs1 O2 9_545 . 6_565 99.5(7) ?
O1 Cs1 O2 9_545 . 6_566 34.4(10) ?
O1 Cs1 O2 9_545 . 7_564 170.5(9) ?
O1 Cs1 O2 9_545 . 7_565 89.8(6) ?
O1 Cs1 O2 9_545 . 8_545 145.6(10) ?
O1 Cs1 O2 9_545 . 8_546 80.5(7) ?
O1 Cs1 O2 9_545 . 9_454 151.2(9) ?
O1 Cs1 O2 9_545 . 9_554 83.4(7) ?
O1 Cs1 O2 9_545 . 10_556 112.5(6) ?
O1 Cs1 O2 9_545 . 10_656 52.5(10) ?
O1 Cs1 O2 9_545 . 11_456 96.6(7) ?
O1 Cs1 O2 9_545 . 11_556 28.8(9) ?
O1 Cs1 O2 9_545 . 12_554 127.5(10) ?
O1 Cs1 O2 9_545 . 12_654 67.5(6) ?
O1 Cs1 O2 9_545 . 13_445 145.6(10) ?
O1 Cs1 O2 9_545 . 13_545 80.5(7) ?
O1 Cs1 O2 9_545 . 14_565 170.5(9) ?
O1 Cs1 O2 9_545 . 14_665 89.8(6) ?
O1 Cs1 O2 9_545 . 15_465 99.5(7) ?
O1 Cs1 O2 9_545 . 16_545 90.2(6) ?
O1 Cs1 O2 9_545 . 17_455 151.2(9) ?
O1 Cs1 O2 9_545 . 17_456 83.4(7) ?
O1 Cs1 O2 9_545 . 18_654 112.5(6) ?
O1 Cs1 O2 9_545 . 18_655 52.5(10) ?
O1 Cs1 O2 9_545 . 19_655 96.6(7) ?
O1 Cs1 O2 9_545 . 20_454 127.5(10) ?
O1 Cs1 O2 9_545 . 20_455 67.5(6) ?
O1 Cs1 O2 9_545 . 22_554 71.0(8) ?
O1 Cs1 O2 9_545 . 22_564 89.9(9) ?
O1 Cs1 O2 9_545 . 23_544 119.7(9) ?
O1 Cs1 O2 9_545 . 23_554 145.0(9) ?
O1 Cs1 O2 9_545 . 24_556 90.1(9) ?
O1 Cs1 O2 9_545 . 24_566 109.0(8) ?
O1 Cs1 O1 11_465 . 11_466 87.1(3) ?
O1 Cs1 O1 11_465 . 11_565 87.1(3) ?
O1 Cs1 O1 11_465 . 11_566 154.0(11) ?
O1 Cs1 O2 11_465 . 1_445 109.0(8) ?
O1 Cs1 O2 11_465 . 1_455 90.1(9) ?
O1 Cs1 O2 11_465 . 2_655 145.0(9) ?
O1 Cs1 O2 11_465 . 2_665 119.7(9) ?
O1 Cs1 O2 11_465 . 3_645 89.9(9) ?
O1 Cs1 O2 11_465 . 3_655 71.0(8) ?
O1 Cs1 O2 11_465 . 4_455 60.3(9) ?
O1 Cs1 O2 11_465 . 4_465 35.0(9) ?
O1 Cs1 O2 11_465 . 5_544 89.8(6) ?
O1 Cs1 O2 11_465 . 5_545 170.5(9) ?
O1 Cs1 O2 11_465 . 6_565 80.5(7) ?
O1 Cs1 O2 11_465 . 6_566 145.6(10) ?
O1 Cs1 O2 11_465 . 7_565 90.2(6) ?
O1 Cs1 O2 11_465 . 8_546 99.5(7) ?
O1 Cs1 O2 11_465 . 9_554 96.6(7) ?
O1 Cs1 O2 11_465 . 10_556 67.5(6) ?
O1 Cs1 O2 11_465 . 10_656 127.5(10) ?
O1 Cs1 O2 11_465 . 11_456 83.4(7) ?
O1 Cs1 O2 11_465 . 11_556 151.2(9) ?
O1 Cs1 O2 11_465 . 12_554 52.5(10) ?
O1 Cs1 O2 11_465 . 12_654 112.5(6) ?
O1 Cs1 O2 11_465 . 13_545 99.5(7) ?
O1 Cs1 O2 11_465 . 14_665 90.2(6) ?
O1 Cs1 O2 11_465 . 15_465 80.5(7) ?
O1 Cs1 O2 11_465 . 15_565 145.6(10) ?
O1 Cs1 O2 11_465 . 16_545 89.8(6) ?
O1 Cs1 O2 11_465 . 16_645 170.5(9) ?
O1 Cs1 O2 11_465 . 17_455 28.8(9) ?
O1 Cs1 O2 11_465 . 17_456 96.6(7) ?
O1 Cs1 O2 11_465 . 18_654 67.5(6) ?
O1 Cs1 O2 11_465 . 18_655 127.5(10) ?
O1 Cs1 O2 11_465 . 19_655 83.4(7) ?
O1 Cs1 O2 11_465 . 19_656 151.2(9) ?
O1 Cs1 O2 11_465 . 20_454 52.5(10) ?
O1 Cs1 O2 11_465 . 20_455 112.5(6) ?
O1 Cs1 O2 11_465 . 21_546 145.0(9) ?
O1 Cs1 O2 11_465 . 21_556 119.7(9) ?
O1 Cs1 O2 11_465 . 22_554 109.0(8) ?
O1 Cs1 O2 11_465 . 22_564 90.1(9) ?
O1 Cs1 O2 11_465 . 23_544 60.3(9) ?
O1 Cs1 O2 11_465 . 24_556 89.9(9) ?
O1 Cs1 O2 11_465 . 24_566 71.0(8) ?
O1 Cs1 O1 11_466 . 11_565 154.0(11) ?
O1 Cs1 O1 11_466 . 11_566 87.1(3) ?
O1 Cs1 O2 11_466 . 1_445 60.3(9) ?
O1 Cs1 O2 11_466 . 1_455 35.0(9) ?
O1 Cs1 O2 11_466 . 2_655 89.9(9) ?
O1 Cs1 O2 11_466 . 2_665 71.0(8) ?
O1 Cs1 O2 11_466 . 3_645 145.0(9) ?
O1 Cs1 O2 11_466 . 3_655 119.7(9) ?
O1 Cs1 O2 11_466 . 4_455 109.0(8) ?
O1 Cs1 O2 11_466 . 4_465 90.1(9) ?
O1 Cs1 O2 11_466 . 5_544 170.5(9) ?
O1 Cs1 O2 11_466 . 5_545 89.8(6) ?
O1 Cs1 O2 11_466 . 6_565 145.6(10) ?
O1 Cs1 O2 11_466 . 6_566 80.5(7) ?
O1 Cs1 O2 11_466 . 7_564 90.2(6) ?
O1 Cs1 O2 11_466 . 8_545 99.5(7) ?
O1 Cs1 O2 11_466 . 8_546 34.4(10) ?
O1 Cs1 O2 11_466 . 9_454 67.5(6) ?
O1 Cs1 O2 11_466 . 9_554 127.5(10) ?
O1 Cs1 O2 11_466 . 10_556 28.8(9) ?
O1 Cs1 O2 11_466 . 10_656 96.6(7) ?
O1 Cs1 O2 11_466 . 11_456 52.5(10) ?
O1 Cs1 O2 11_466 . 11_556 112.5(6) ?
O1 Cs1 O2 11_466 . 12_554 83.4(7) ?
O1 Cs1 O2 11_466 . 12_654 151.2(9) ?
O1 Cs1 O2 11_466 . 13_445 89.8(6) ?
O1 Cs1 O2 11_466 . 13_545 170.5(9) ?
O1 Cs1 O2 11_466 . 14_565 80.5(7) ?
O1 Cs1 O2 11_466 . 14_665 145.6(10) ?
O1 Cs1 O2 11_466 . 15_565 90.2(6) ?
O1 Cs1 O2 11_466 . 16_545 34.4(10) ?
O1 Cs1 O2 11_466 . 16_645 99.5(7) ?
O1 Cs1 O2 11_466 . 17_455 96.6(7) ?
O1 Cs1 O2 11_466 . 17_456 28.8(9) ?
O1 Cs1 O2 11_466 . 18_654 127.5(10) ?
O1 Cs1 O2 11_466 . 18_655 67.5(6) ?
O1 Cs1 O2 11_466 . 19_655 151.2(9) ?
O1 Cs1 O2 11_466 . 19_656 83.4(7) ?
O1 Cs1 O2 11_466 . 20_454 112.5(6) ?
O1 Cs1 O2 11_466 . 20_455 52.5(10) ?
O1 Cs1 O2 11_466 . 21_546 109.0(8) ?
O1 Cs1 O2 11_466 . 21_556 90.1(9) ?
O1 Cs1 O2 11_466 . 22_554 145.0(9) ?
O1 Cs1 O2 11_466 . 22_564 119.7(9) ?
O1 Cs1 O2 11_466 . 23_544 89.9(9) ?
O1 Cs1 O2 11_466 . 23_554 71.0(8) ?
O1 Cs1 O2 11_466 . 24_556 60.3(9) ?
O1 Cs1 O2 11_466 . 24_566 35.0(9) ?
O1 Cs1 O1 11_565 . 11_566 87.1(3) ?
O1 Cs1 O2 11_565 . 1_445 145.0(9) ?
O1 Cs1 O2 11_565 . 1_455 119.7(9) ?
O1 Cs1 O2 11_565 . 2_655 109.0(8) ?
O1 Cs1 O2 11_565 . 2_665 90.1(9) ?
O1 Cs1 O2 11_565 . 3_645 60.3(9) ?
O1 Cs1 O2 11_565 . 3_655 35.0(9) ?
O1 Cs1 O2 11_565 . 4_455 89.9(9) ?
O1 Cs1 O2 11_565 . 4_465 71.0(8) ?
O1 Cs1 O2 11_565 . 5_544 34.4(10) ?
O1 Cs1 O2 11_565 . 5_545 99.5(7) ?
O1 Cs1 O2 11_565 . 6_566 90.2(6) ?
O1 Cs1 O2 11_565 . 7_564 80.5(7) ?
O1 Cs1 O2 11_565 . 7_565 145.6(10) ?
O1 Cs1 O2 11_565 . 8_545 89.8(6) ?
O1 Cs1 O2 11_565 . 8_546 170.5(9) ?
O1 Cs1 O2 11_565 . 9_454 96.6(7) ?
O1 Cs1 O2 11_565 . 9_554 28.8(9) ?
O1 Cs1 O2 11_565 . 10_556 127.5(10) ?
O1 Cs1 O2 11_565 . 10_656 67.5(6) ?
O1 Cs1 O2 11_565 . 11_456 151.2(9) ?
O1 Cs1 O2 11_565 . 11_556 83.4(7) ?
O1 Cs1 O2 11_565 . 12_554 112.5(6) ?
O1 Cs1 O2 11_565 . 12_654 52.5(10) ?
O1 Cs1 O2 11_565 . 13_445 99.5(7) ?
O1 Cs1 O2 11_565 . 13_545 34.4(10) ?
O1 Cs1 O2 11_565 . 14_565 90.2(6) ?
O1 Cs1 O2 11_565 . 15_465 145.6(10) ?
O1 Cs1 O2 11_565 . 15_565 80.5(7) ?
O1 Cs1 O2 11_565 . 16_545 170.5(9) ?
O1 Cs1 O2 11_565 . 16_645 89.8(6) ?
O1 Cs1 O2 11_565 . 17_455 67.5(6) ?
O1 Cs1 O2 11_565 . 17_456 127.5(10) ?
O1 Cs1 O2 11_565 . 18_655 96.6(7) ?
O1 Cs1 O2 11_565 . 19_655 52.5(10) ?
O1 Cs1 O2 11_565 . 19_656 112.5(6) ?
O1 Cs1 O2 11_565 . 20_454 83.4(7) ?
O1 Cs1 O2 11_565 . 20_455 151.2(9) ?
O1 Cs1 O2 11_565 . 21_546 89.9(9) ?
O1 Cs1 O2 11_565 . 21_556 71.0(8) ?
O1 Cs1 O2 11_565 . 22_554 60.3(9) ?
O1 Cs1 O2 11_565 . 23_544 109.0(8) ?
O1 Cs1 O2 11_565 . 23_554 90.1(9) ?
O1 Cs1 O2 11_565 . 24_556 145.0(9) ?
O1 Cs1 O2 11_565 . 24_566 119.7(9) ?
O1 Cs1 O2 11_566 . 1_445 89.9(9) ?
O1 Cs1 O2 11_566 . 1_455 71.0(8) ?
O1 Cs1 O2 11_566 . 2_655 60.3(9) ?
O1 Cs1 O2 11_566 . 3_645 109.0(8) ?
O1 Cs1 O2 11_566 . 3_655 90.1(9) ?
O1 Cs1 O2 11_566 . 4_455 145.0(9) ?
O1 Cs1 O2 11_566 . 4_465 119.7(9) ?
O1 Cs1 O2 11_566 . 5_544 99.5(7) ?
O1 Cs1 O2 11_566 . 5_545 34.4(10) ?
O1 Cs1 O2 11_566 . 6_565 90.2(6) ?
O1 Cs1 O2 11_566 . 7_564 145.6(10) ?
O1 Cs1 O2 11_566 . 7_565 80.5(7) ?
O1 Cs1 O2 11_566 . 8_545 170.5(9) ?
O1 Cs1 O2 11_566 . 8_546 89.8(6) ?
O1 Cs1 O2 11_566 . 9_454 127.5(10) ?
O1 Cs1 O2 11_566 . 9_554 67.5(6) ?
O1 Cs1 O2 11_566 . 10_556 96.6(7) ?
O1 Cs1 O2 11_566 . 10_656 28.8(9) ?
O1 Cs1 O2 11_566 . 11_456 112.5(6) ?
O1 Cs1 O2 11_566 . 11_556 52.5(10) ?
O1 Cs1 O2 11_566 . 12_554 151.2(9) ?
O1 Cs1 O2 11_566 . 12_654 83.4(7) ?
O1 Cs1 O2 11_566 . 13_445 170.5(9) ?
O1 Cs1 O2 11_566 . 13_545 89.8(6) ?
O1 Cs1 O2 11_566 . 14_565 145.6(10) ?
O1 Cs1 O2 11_566 . 14_665 80.5(7) ?
O1 Cs1 O2 11_566 . 15_465 90.2(6) ?
O1 Cs1 O2 11_566 . 15_565 9.5(9) ?
O1 Cs1 O2 11_566 . 16_545 99.5(7) ?
O1 Cs1 O2 11_566 . 16_645 34.4(10) ?
O1 Cs1 O2 11_566 . 17_455 127.5(10) ?
O1 Cs1 O2 11_566 . 17_456 67.5(6) ?
O1 Cs1 O2 11_566 . 18_654 96.6(7) ?
O1 Cs1 O2 11_566 . 18_655 28.8(9) ?
O1 Cs1 O2 11_566 . 19_655 112.5(6) ?
O1 Cs1 O2 11_566 . 19_656 52.5(10) ?
O1 Cs1 O2 11_566 . 20_454 151.2(9) ?
O1 Cs1 O2 11_566 . 20_455 83.4(7) ?
O1 Cs1 O2 11_566 . 21_546 60.3(9) ?
O1 Cs1 O2 11_566 . 22_554 89.9(9) ?
O1 Cs1 O2 11_566 . 22_564 71.0(8) ?
O1 Cs1 O2 11_566 . 23_544 145.0(9) ?
O1 Cs1 O2 11_566 . 23_554 119.7(9) ?
O1 Cs1 O2 11_566 . 24_556 109.0(8) ?
O1 Cs1 O2 11_566 . 24_566 90.1(9) ?
O2 Cs1 O2 1_445 . 1_455 91.9(7) ?
O2 Cs1 O2 1_445 . 2_655 42.0(7) ?
O2 Cs1 O2 1_445 . 2_665 106.9(9) ?
O2 Cs1 O2 1_445 . 3_645 88.1(7) ?
O2 Cs1 O2 1_445 . 3_655 180 ?
O2 Cs1 O2 1_445 . 4_455 73.1(9) ?
O2 Cs1 O2 1_445 . 4_465 138.0(7) ?
O2 Cs1 O2 1_445 . 5_544 112.6(7) ?
O2 Cs1 O2 1_445 . 5_545 61.8(9) ?
O2 Cs1 O2 1_445 . 6_565 154.1(7) ?
O2 Cs1 O2 1_445 . 6_566 92.5(8) ?
O2 Cs1 O2 1_445 . 7_564 118.2(9) ?
O2 Cs1 O2 1_445 . 7_565 67.4(7) ?
O2 Cs1 O2 1_445 . 8_545 87.5(8) ?
O2 Cs1 O2 1_445 . 9_454 112.6(7) ?
O2 Cs1 O2 1_445 . 9_554 154.1(7) ?
O2 Cs1 O2 1_445 . 10_556 87.5(8) ?
O2 Cs1 O2 1_445 . 10_656 118.2(9) ?
O2 Cs1 O2 1_445 . 11_456 25.9(7) ?
O2 Cs1 O2 1_445 . 11_556 67.4(7) ?
O2 Cs1 O2 1_445 . 12_554 61.8(9) ?
O2 Cs1 O2 1_445 . 12_654 92.5(8) ?
O2 Cs1 O2 1_445 . 13_445 80.8(9) ?
O2 Cs1 O2 1_445 . 13_545 110.8(7) ?
O2 Cs1 O2 1_445 . 14_565 110.8(7) ?
O2 Cs1 O2 1_445 . 14_665 150.5(6) ?
O2 Cs1 O2 1_445 . 15_465 69.2(7) ?
O2 Cs1 O2 1_445 . 15_565 99.2(9) ?
O2 Cs1 O2 1_445 . 16_545 29.5(6) ?
O2 Cs1 O2 1_445 . 16_645 69.2(7) ?
O2 Cs1 O2 1_445 . 17_455 136.7(8) ?
O2 Cs1 O2 1_445 . 17_456 82.6(9) ?
O2 Cs1 O2 1_445 . 18_654 170.0(9) ?
O2 Cs1 O2 1_445 . 18_655 97.4(9) ?
O2 Cs1 O2 1_445 . 19_655 97.4(9) ?
O2 Cs1 O2 1_445 . 19_656 43.3(8) ?
O2 Cs1 O2 1_445 . 20_454 82.6(9) ?
O2 Cs1 O2 1_445 . 20_455 10.0(9) ?
O2 Cs1 O2 1_445 . 21_546 58.9(8) ?
O2 Cs1 O2 1_445 . 21_556 121.1(8) ?
O2 Cs1 O2 1_445 . 22_554 84.9(6) ?
O2 Cs1 O2 1_445 . 22_564 160.7(9) ?
O2 Cs1 O2 1_445 . 23_544 58.9(8) ?
O2 Cs1 O2 1_445 . 23_554 121.1(8) ?
O2 Cs1 O2 1_445 . 24_556 19.3(9) ?
O2 Cs1 O2 1_445 . 24_566 95.1(6) ?
O2 Cs1 O2 1_455 . 2_655 106.9(9) ?
O2 Cs1 O2 1_455 . 2_665 42.0(7) ?
O2 Cs1 O2 1_455 . 3_645 180 ?
O2 Cs1 O2 1_455 . 3_655 88.1(7) ?
O2 Cs1 O2 1_455 . 4_455 138.0(7) ?
O2 Cs1 O2 1_455 . 4_465 73.1(9) ?
O2 Cs1 O2 1_455 . 5_544 154.1(7) ?
O2 Cs1 O2 1_455 . 5_545 92.5(8) ?
O2 Cs1 O2 1_455 . 6_565 112.6(7) ?
O2 Cs1 O2 1_455 . 6_566 61.8(9) ?
O2 Cs1 O2 1_455 . 7_564 87.5(8) ?
O2 Cs1 O2 1_455 . 7_565 25.9(7) ?
O2 Cs1 O2 1_455 . 8_545 118.2(9) ?
O2 Cs1 O2 1_455 . 8_546 67.4(7) ?
O2 Cs1 O2 1_455 . 9_454 61.8(9) ?
O2 Cs1 O2 1_455 . 9_554 92.5(8) ?
O2 Cs1 O2 1_455 . 10_556 25.9(7) ?
O2 Cs1 O2 1_455 . 10_656 67.4(7) ?
O2 Cs1 O2 1_455 . 11_456 87.5(8) ?
O2 Cs1 O2 1_455 . 11_556 118.2(9) ?
O2 Cs1 O2 1_455 . 12_554 112.6(7) ?
O2 Cs1 O2 1_455 . 12_654 154.1(7) ?
O2 Cs1 O2 1_455 . 13_445 110.8(7) ?
O2 Cs1 O2 1_455 . 13_545 150.5(6) ?
O2 Cs1 O2 1_455 . 14_565 80.8(9) ?
O2 Cs1 O2 1_455 . 14_665 110.8(7) ?
O2 Cs1 O2 1_455 . 15_465 29.5(6) ?
O2 Cs1 O2 1_455 . 15_565 69.2(7) ?
O2 Cs1 O2 1_455 . 16_545 69.2(7) ?
O2 Cs1 O2 1_455 . 16_645 99.2(9) ?
O2 Cs1 O2 1_455 . 17_455 82.6(9) ?
O2 Cs1 O2 1_455 . 17_456 10.0(9) ?
O2 Cs1 O2 1_455 . 18_654 97.4(9) ?
O2 Cs1 O2 1_455 . 18_655 43.3(8) ?
O2 Cs1 O2 1_455 . 19_655 170.0(9) ?
O2 Cs1 O2 1_455 . 19_656 97.4(9) ?
O2 Cs1 O2 1_455 . 20_454 136.7(8) ?
O2 Cs1 O2 1_455 . 20_455 82.6(9) ?
O2 Cs1 O2 1_455 . 21_546 121.1(8) ?
O2 Cs1 O2 1_455 . 21_556 58.9(8) ?
O2 Cs1 O2 1_455 . 22_554 160.7(9) ?
O2 Cs1 O2 1_455 . 22_564 84.9(6) ?
O2 Cs1 O2 1_455 . 23_544 121.1(8) ?
O2 Cs1 O2 1_455 . 23_554 58.9(8) ?
O2 Cs1 O2 1_455 . 24_556 95.1(6) ?
O2 Cs1 O2 1_455 . 24_566 19.3(9) ?
O2 Cs1 O2 2_655 . 2_665 91.9(7) ?
O2 Cs1 O2 2_655 . 3_645 73.1(9) ?
O2 Cs1 O2 2_655 . 3_655 138.0(7) ?
O2 Cs1 O2 2_655 . 4_455 88.1(7) ?
O2 Cs1 O2 2_655 . 4_465 180 ?
O2 Cs1 O2 2_655 . 5_544 87.5(8) ?
O2 Cs1 O2 2_655 . 5_545 25.9(7) ?
O2 Cs1 O2 2_655 . 6_565 118.2(9) ?
O2 Cs1 O2 2_655 . 6_566 67.4(7) ?
O2 Cs1 O2 2_655 . 7_564 154.1(7) ?
O2 Cs1 O2 2_655 . 7_565 92.5(8) ?
O2 Cs1 O2 2_655 . 8_545 112.6(7) ?
O2 Cs1 O2 2_655 . 8_546 61.8(9) ?
O2 Cs1 O2 2_655 . 9_454 154.1(7) ?
O2 Cs1 O2 2_655 . 9_554 112.6(7) ?
O2 Cs1 O2 2_655 . 10_556 118.2(9) ?
O2 Cs1 O2 2_655 . 10_656 87.5(8) ?
O2 Cs1 O2 2_655 . 11_456 67.4(7) ?
O2 Cs1 O2 2_655 . 11_556 25.9(7) ?
O2 Cs1 O2 2_655 . 12_554 92.5(8) ?
O2 Cs1 O2 2_655 . 12_654 61.8(9) ?
O2 Cs1 O2 2_655 . 13_445 110.8(7) ?
O2 Cs1 O2 2_655 . 13_545 80.8(9) ?
O2 Cs1 O2 2_655 . 14_565 150.5(6) ?
O2 Cs1 O2 2_655 . 14_665 110.8(7) ?
O2 Cs1 O2 2_655 . 15_465 99.2(9) ?
O2 Cs1 O2 2_655 . 15_565 69.2(7) ?
O2 Cs1 O2 2_655 . 16_545 69.2(7) ?
O2 Cs1 O2 2_655 . 16_645 29.5(6) ?
O2 Cs1 O2 2_655 . 17_455 170.0(9) ?
O2 Cs1 O2 2_655 . 17_456 97.4(9) ?
O2 Cs1 O2 2_655 . 18_654 136.7(8) ?
O2 Cs1 O2 2_655 . 18_655 82.6(9) ?
O2 Cs1 O2 2_655 . 19_655 82.6(9) ?
O2 Cs1 O2 2_655 . 20_454 97.4(9) ?
O2 Cs1 O2 2_655 . 20_455 43.3(8) ?
O2 Cs1 O2 2_655 . 21_546 19.3(9) ?
O2 Cs1 O2 2_655 . 21_556 95.1(6) ?
O2 Cs1 O2 2_655 . 22_554 58.9(8) ?
O2 Cs1 O2 2_655 . 22_564 121.1(8) ?
O2 Cs1 O2 2_655 . 23_544 84.9(6) ?
O2 Cs1 O2 2_655 . 23_554 160.7(9) ?
O2 Cs1 O2 2_655 . 24_556 58.9(8) ?
O2 Cs1 O2 2_655 . 24_566 121.1(8) ?
O2 Cs1 O2 2_665 . 3_645 138.0(7) ?
O2 Cs1 O2 2_665 . 3_655 73.1(9) ?
O2 Cs1 O2 2_665 . 4_455 180 ?
O2 Cs1 O2 2_665 . 4_465 88.1(7) ?
O2 Cs1 O2 2_665 . 5_544 118.2(9) ?
O2 Cs1 O2 2_665 . 5_545 67.4(7) ?
O2 Cs1 O2 2_665 . 6_565 87.5(8) ?
O2 Cs1 O2 2_665 . 6_566 25.9(7) ?
O2 Cs1 O2 2_665 . 7_564 112.6(7) ?
O2 Cs1 O2 2_665 . 7_565 61.8(9) ?
O2 Cs1 O2 2_665 . 8_545 154.1(7) ?
O2 Cs1 O2 2_665 . 8_546 92.5(8) ?
O2 Cs1 O2 2_665 . 9_454 92.5(8) ?
O2 Cs1 O2 2_665 . 9_554 61.8(9) ?
O2 Cs1 O2 2_665 . 10_556 67.4(7) ?
O2 Cs1 O2 2_665 . 10_656 25.9(7) ?
O2 Cs1 O2 2_665 . 11_456 118.2(9) ?
O2 Cs1 O2 2_665 . 11_556 87.5(8) ?
O2 Cs1 O2 2_665 . 12_554 154.1(7) ?
O2 Cs1 O2 2_665 . 12_654 112.6(7) ?
O2 Cs1 O2 2_665 . 13_445 150.5(6) ?
O2 Cs1 O2 2_665 . 13_545 110.8(7) ?
O2 Cs1 O2 2_665 . 14_565 110.8(7) ?
O2 Cs1 O2 2_665 . 14_665 80.8(9) ?
O2 Cs1 O2 2_665 . 15_465 69.2(7) ?
O2 Cs1 O2 2_665 . 15_565 29.5(6) ?
O2 Cs1 O2 2_665 . 16_545 99.2(9) ?
O2 Cs1 O2 2_665 . 16_645 69.2(7) ?
O2 Cs1 O2 2_665 . 17_455 97.4(9) ?
O2 Cs1 O2 2_665 . 17_456 43.3(8) ?
O2 Cs1 O2 2_665 . 18_654 82.6(9) ?
O2 Cs1 O2 2_665 . 18_655 10.0(9) ?
O2 Cs1 O2 2_665 . 19_655 136.7(8) ?
O2 Cs1 O2 2_665 . 19_656 82.6(9) ?
O2 Cs1 O2 2_665 . 20_454 170.0(9) ?
O2 Cs1 O2 2_665 . 20_455 97.4(9) ?
O2 Cs1 O2 2_665 . 21_546 95.1(6) ?
O2 Cs1 O2 2_665 . 21_556 19.3(9) ?
O2 Cs1 O2 2_665 . 22_554 121.1(8) ?
O2 Cs1 O2 2_665 . 22_564 58.9(8) ?
O2 Cs1 O2 2_665 . 23_544 160.7(9) ?
O2 Cs1 O2 2_665 . 23_554 84.9(6) ?
O2 Cs1 O2 2_665 . 24_556 121.1(8) ?
O2 Cs1 O2 2_665 . 24_566 58.9(8) ?
O2 Cs1 O2 3_645 . 3_655 91.9(7) ?
O2 Cs1 O2 3_645 . 4_465 106.9(9) ?
O2 Cs1 O2 3_645 . 5_545 87.5(8) ?
O2 Cs1 O2 3_645 . 6_565 67.4(7) ?
O2 Cs1 O2 3_645 . 6_566 118.2(9) ?
O2 Cs1 O2 3_645 . 7_564 92.5(8) ?
O2 Cs1 O2 3_645 . 7_565 154.1(7) ?
O2 Cs1 O2 3_645 . 8_545 61.8(9) ?
O2 Cs1 O2 3_645 . 8_546 112.6(7) ?
O2 Cs1 O2 3_645 . 9_454 118.2(9) ?
O2 Cs1 O2 3_645 . 9_554 87.5(8) ?
O2 Cs1 O2 3_645 . 10_556 154.1(7) ?
O2 Cs1 O2 3_645 . 10_656 112.6(7) ?
O2 Cs1 O2 3_645 . 11_456 92.5(8) ?
O2 Cs1 O2 3_645 . 11_556 61.8(9) ?
O2 Cs1 O2 3_645 . 12_554 67.4(7) ?
O2 Cs1 O2 3_645 . 12_654 25.9(7) ?
O2 Cs1 O2 3_645 . 13_445 69.2(7) ?
O2 Cs1 O2 3_645 . 13_545 29.5(6) ?
O2 Cs1 O2 3_645 . 14_565 99.2(9) ?
O2 Cs1 O2 3_645 . 14_665 69.2(7) ?
O2 Cs1 O2 3_645 . 15_465 150.5(6) ?
O2 Cs1 O2 3_645 . 15_565 110.8(7) ?
O2 Cs1 O2 3_645 . 16_545 110.8(7) ?
O2 Cs1 O2 3_645 . 16_645 80.8(9) ?
O2 Cs1 O2 3_645 . 17_455 97.4(9) ?
O2 Cs1 O2 3_645 . 17_456 170.0(9) ?
O2 Cs1 O2 3_645 . 18_654 82.6(9) ?
O2 Cs1 O2 3_645 . 18_655 136.7(8) ?
O2 Cs1 O2 3_645 . 19_656 82.6(9) ?
O2 Cs1 O2 3_645 . 20_454 43.3(8) ?
O2 Cs1 O2 3_645 . 20_455 97.4(9) ?
O2 Cs1 O2 3_645 . 21_546 58.9(8) ?
O2 Cs1 O2 3_645 . 21_556 121.1(8) ?
O2 Cs1 O2 3_645 . 22_554 19.3(9) ?
O2 Cs1 O2 3_645 . 22_564 95.1(6) ?
O2 Cs1 O2 3_645 . 23_544 58.9(8) ?
O2 Cs1 O2 3_645 . 23_554 121.1(8) ?
O2 Cs1 O2 3_645 . 24_556 84.9(6) ?
O2 Cs1 O2 3_645 . 24_566 160.7(9) ?
O2 Cs1 O2 3_655 . 4_455 106.9(9) ?
O2 Cs1 O2 3_655 . 4_465 42.0(7) ?
O2 Cs1 O2 3_655 . 5_544 67.4(7) ?
O2 Cs1 O2 3_655 . 5_545 118.2(9) ?
O2 Cs1 O2 3_655 . 6_565 25.9(7) ?
O2 Cs1 O2 3_655 . 6_566 87.5(8) ?
O2 Cs1 O2 3_655 . 7_564 61.8(9) ?
O2 Cs1 O2 3_655 . 7_565 112.6(7) ?
O2 Cs1 O2 3_655 . 8_545 92.5(8) ?
O2 Cs1 O2 3_655 . 8_546 154.1(7) ?
O2 Cs1 O2 3_655 . 9_454 67.4(7) ?
O2 Cs1 O2 3_655 . 9_554 25.9(7) ?
O2 Cs1 O2 3_655 . 10_556 92.5(8) ?
O2 Cs1 O2 3_655 . 10_656 61.8(9) ?
O2 Cs1 O2 3_655 . 11_456 154.1(7) ?
O2 Cs1 O2 3_655 . 11_556 112.6(7) ?
O2 Cs1 O2 3_655 . 12_554 118.2(9) ?
O2 Cs1 O2 3_655 . 12_654 87.5(8) ?
O2 Cs1 O2 3_655 . 13_445 99.2(9) ?
O2 Cs1 O2 3_655 . 13_545 69.2(7) ?
O2 Cs1 O2 3_655 . 14_565 69.2(7) ?
O2 Cs1 O2 3_655 . 14_665 29.5(6) ?
O2 Cs1 O2 3_655 . 15_465 110.8(7) ?
O2 Cs1 O2 3_655 . 15_565 80.8(9) ?
O2 Cs1 O2 3_655 . 16_545 150.5(6) ?
O2 Cs1 O2 3_655 . 16_645 110.8(7) ?
O2 Cs1 O2 3_655 . 17_456 97.4(9) ?
O2 Cs1 O2 3_655 . 18_654 10.0(9) ?
O2 Cs1 O2 3_655 . 18_655 82.6(9) ?
O2 Cs1 O2 3_655 . 19_655 82.6(9) ?
O2 Cs1 O2 3_655 . 19_656 136.7(8) ?
O2 Cs1 O2 3_655 . 20_454 97.4(9) ?
O2 Cs1 O2 3_655 . 20_455 170.0(9) ?
O2 Cs1 O2 3_655 . 21_546 121.1(8) ?
O2 Cs1 O2 3_655 . 21_556 58.9(8) ?
O2 Cs1 O2 3_655 . 22_554 95.1(6) ?
O2 Cs1 O2 3_655 . 22_564 19.3(9) ?
O2 Cs1 O2 3_655 . 23_544 121.1(8) ?
O2 Cs1 O2 3_655 . 23_554 58.9(8) ?
O2 Cs1 O2 3_655 . 24_556 160.7(9) ?
O2 Cs1 O2 3_655 . 24_566 84.9(6) ?
O2 Cs1 O2 4_455 . 4_465 91.9(7) ?
O2 Cs1 O2 4_455 . 5_544 61.8(9) ?
O2 Cs1 O2 4_455 . 5_545 112.6(7) ?
O2 Cs1 O2 4_455 . 6_565 92.5(8) ?
O2 Cs1 O2 4_455 . 6_566 154.1(7) ?
O2 Cs1 O2 4_455 . 7_564 67.4(7) ?
O2 Cs1 O2 4_455 . 7_565 118.2(9) ?
O2 Cs1 O2 4_455 . 8_545 25.9(7) ?
O2 Cs1 O2 4_455 . 8_546 87.5(8) ?
O2 Cs1 O2 4_455 . 9_454 87.5(8) ?
O2 Cs1 O2 4_455 . 9_554 118.2(9) ?
O2 Cs1 O2 4_455 . 10_556 112.6(7) ?
O2 Cs1 O2 4_455 . 10_656 154.1(7) ?
O2 Cs1 O2 4_455 . 11_456 61.8(9) ?
O2 Cs1 O2 4_455 . 11_556 92.5(8) ?
O2 Cs1 O2 4_455 . 12_654 67.4(7) ?
O2 Cs1 O2 4_455 . 13_545 69.2(7) ?
O2 Cs1 O2 4_455 . 14_565 69.2(7) ?
O2 Cs1 O2 4_455 . 14_665 99.2(9) ?
O2 Cs1 O2 4_455 . 15_465 110.8(7) ?
O2 Cs1 O2 4_455 . 15_565 150.5(6) ?
O2 Cs1 O2 4_455 . 16_545 80.8(9) ?
O2 Cs1 O2 4_455 . 16_645 110.8(7) ?
O2 Cs1 O2 4_455 . 17_455 82.6(9) ?
O2 Cs1 O2 4_455 . 17_456 136.7(8) ?
O2 Cs1 O2 4_455 . 18_654 97.4(9) ?
O2 Cs1 O2 4_455 . 18_655 170.0(9) ?
O2 Cs1 O2 4_455 . 19_655 43.3(8) ?
O2 Cs1 O2 4_455 . 19_656 97.4(9) ?
O2 Cs1 O2 4_455 . 20_454 10.0(9) ?
O2 Cs1 O2 4_455 . 20_455 82.6(9) ?
O2 Cs1 O2 4_455 . 21_546 84.9(6) ?
O2 Cs1 O2 4_455 . 21_556 160.7(9) ?
O2 Cs1 O2 4_455 . 22_554 58.9(8) ?
O2 Cs1 O2 4_455 . 22_564 121.1(8) ?
O2 Cs1 O2 4_455 . 23_544 19.3(9) ?
O2 Cs1 O2 4_455 . 23_554 95.1(6) ?
O2 Cs1 O2 4_455 . 24_556 58.9(8) ?
O2 Cs1 O2 4_455 . 24_566 121.1(8) ?
O2 Cs1 O2 4_465 . 5_544 92.5(8) ?
O2 Cs1 O2 4_465 . 5_545 154.1(7) ?
O2 Cs1 O2 4_465 . 6_565 61.8(9) ?
O2 Cs1 O2 4_465 . 6_566 112.6(7) ?
O2 Cs1 O2 4_465 . 7_564 25.9(7) ?
O2 Cs1 O2 4_465 . 7_565 87.5(8) ?
O2 Cs1 O2 4_465 . 8_545 67.4(7) ?
O2 Cs1 O2 4_465 . 8_546 118.2(9) ?
O2 Cs1 O2 4_465 . 9_454 25.9(7) ?
O2 Cs1 O2 4_465 . 9_554 67.4(7) ?
O2 Cs1 O2 4_465 . 10_556 61.8(9) ?
O2 Cs1 O2 4_465 . 10_656 92.5(8) ?
O2 Cs1 O2 4_465 . 11_456 112.6(7) ?
O2 Cs1 O2 4_465 . 11_556 154.1(7) ?
O2 Cs1 O2 4_465 . 12_554 87.5(8) ?
O2 Cs1 O2 4_465 . 12_654 118.2(9) ?
O2 Cs1 O2 4_465 . 13_445 69.2(7) ?
O2 Cs1 O2 4_465 . 13_545 99.2(9) ?
O2 Cs1 O2 4_465 . 14_565 29.5(6) ?
O2 Cs1 O2 4_465 . 14_665 69.2(7) ?
O2 Cs1 O2 4_465 . 15_465 80.8(9) ?
O2 Cs1 O2 4_465 . 15_565 110.8(7) ?
O2 Cs1 O2 4_465 . 16_545 110.8(7) ?
O2 Cs1 O2 4_465 . 16_645 150.5(6) ?
O2 Cs1 O2 4_465 . 17_455 10.0(9) ?
O2 Cs1 O2 4_465 . 17_456 82.6(9) ?
O2 Cs1 O2 4_465 . 18_654 43.3(8) ?
O2 Cs1 O2 4_465 . 18_655 97.4(9) ?
O2 Cs1 O2 4_465 . 19_655 97.4(9) ?
O2 Cs1 O2 4_465 . 19_656 170.0(9) ?
O2 Cs1 O2 4_465 . 20_454 82.6(9) ?
O2 Cs1 O2 4_465 . 20_455 136.7(8) ?
O2 Cs1 O2 4_465 . 21_546 160.7(9) ?
O2 Cs1 O2 4_465 . 21_556 84.9(6) ?
O2 Cs1 O2 4_465 . 22_554 121.1(8) ?
O2 Cs1 O2 4_465 . 22_564 58.9(8) ?
O2 Cs1 O2 4_465 . 23_544 95.1(6) ?
O2 Cs1 O2 4_465 . 23_554 19.3(9) ?
O2 Cs1 O2 4_465 . 24_556 121.1(8) ?
O2 Cs1 O2 5_544 . 5_545 91.9(7) ?
O2 Cs1 O2 5_544 . 6_565 42.0(7) ?
O2 Cs1 O2 5_544 . 6_566 106.9(9) ?
O2 Cs1 O2 5_544 . 7_564 88.1(7) ?
O2 Cs1 O2 5_544 . 7_565 180 ?
O2 Cs1 O2 5_544 . 8_545 73.1(9) ?
O2 Cs1 O2 5_544 . 8_546 138.0(7) ?
O2 Cs1 O2 5_544 . 9_454 112.6(7) ?
O2 Cs1 O2 5_544 . 9_554 61.8(9) ?
O2 Cs1 O2 5_544 . 10_556 154.1(7) ?
O2 Cs1 O2 5_544 . 10_656 92.5(8) ?
O2 Cs1 O2 5_544 . 11_456 118.2(9) ?
O2 Cs1 O2 5_544 . 11_556 67.4(7) ?
O2 Cs1 O2 5_544 . 12_554 87.5(8) ?
O2 Cs1 O2 5_544 . 12_654 25.9(7) ?
O2 Cs1 O2 5_544 . 13_445 82.6(9) ?
O2 Cs1 O2 5_544 . 13_545 10.0(9) ?
O2 Cs1 O2 5_544 . 14_565 97.4(9) ?
O2 Cs1 O2 5_544 . 15_465 170.0(9) ?
O2 Cs1 O2 5_544 . 15_565 97.4(9) ?
O2 Cs1 O2 5_544 . 16_545 136.7(8) ?
O2 Cs1 O2 5_544 . 16_645 82.6(9) ?
O2 Cs1 O2 5_544 . 17_455 84.9(6) ?
O2 Cs1 O2 5_544 . 17_456 160.7(9) ?
O2 Cs1 O2 5_544 . 18_654 58.9(8) ?
O2 Cs1 O2 5_544 . 18_655 121.1(8) ?
O2 Cs1 O2 5_544 . 19_656 95.1(6) ?
O2 Cs1 O2 5_544 . 20_454 58.9(8) ?
O2 Cs1 O2 5_544 . 20_455 121.1(8) ?
O2 Cs1 O2 5_544 . 21_546 69.2(7) ?
O2 Cs1 O2 5_544 . 21_556 99.2(9) ?
O2 Cs1 O2 5_544 . 22_564 69.2(7) ?
O2 Cs1 O2 5_544 . 23_544 80.8(9) ?
O2 Cs1 O2 5_544 . 23_554 110.8(7) ?
O2 Cs1 O2 5_544 . 24_556 110.8(7) ?
O2 Cs1 O2 5_544 . 24_566 150.5(6) ?
O2 Cs1 O2 5_545 . 6_565 106.9(9) ?
O2 Cs1 O2 5_545 . 7_564 180 ?
O2 Cs1 O2 5_545 . 7_565 88.1(7) ?
O2 Cs1 O2 5_545 . 8_545 138.0(7) ?
O2 Cs1 O2 5_545 . 8_546 73.1(9) ?
O2 Cs1 O2 5_545 . 9_454 154.1(7) ?
O2 Cs1 O2 5_545 . 9_554 92.5(8) ?
O2 Cs1 O2 5_545 . 10_556 112.6(7) ?
O2 Cs1 O2 5_545 . 10_656 61.8(9) ?
O2 Cs1 O2 5_545 . 11_456 87.5(8) ?
O2 Cs1 O2 5_545 . 12_554 118.2(9) ?
O2 Cs1 O2 5_545 . 12_654 67.4(7) ?
O2 Cs1 O2 5_545 . 13_445 136.7(8) ?
O2 Cs1 O2 5_545 . 13_545 82.6(9) ?
O2 Cs1 O2 5_545 . 14_565 170.0(9) ?
O2 Cs1 O2 5_545 . 14_665 97.4(9) ?
O2 Cs1 O2 5_545 . 15_465 97.4(9) ?
O2 Cs1 O2 5_545 . 15_565 43.3(8) ?
O2 Cs1 O2 5_545 . 16_545 82.6(9) ?
O2 Cs1 O2 5_545 . 16_645 10.0(9) ?
O2 Cs1 O2 5_545 . 17_455 160.7(9) ?
O2 Cs1 O2 5_545 . 17_456 84.9(6) ?
O2 Cs1 O2 5_545 . 18_654 121.1(8) ?
O2 Cs1 O2 5_545 . 18_655 58.9(8) ?
O2 Cs1 O2 5_545 . 19_655 95.1(6) ?
O2 Cs1 O2 5_545 . 19_656 19.3(9) ?
O2 Cs1 O2 5_545 . 20_454 121.1(8) ?
O2 Cs1 O2 5_545 . 20_455 58.9(8) ?
O2 Cs1 O2 5_545 . 21_556 69.2(7) ?
O2 Cs1 O2 5_545 . 22_554 69.2(7) ?
O2 Cs1 O2 5_545 . 22_564 99.2(9) ?
O2 Cs1 O2 5_545 . 23_544 110.8(7) ?
O2 Cs1 O2 5_545 . 23_554 150.5(6) ?
O2 Cs1 O2 5_545 . 24_556 80.8(9) ?
O2 Cs1 O2 5_545 . 24_566 110.8(7) ?
O2 Cs1 O2 6_565 . 6_566 91.9(7) ?
O2 Cs1 O2 6_565 . 7_564 73.1(9) ?
O2 Cs1 O2 6_565 . 7_565 138.0(7) ?
O2 Cs1 O2 6_565 . 8_545 88.1(7) ?
O2 Cs1 O2 6_565 . 8_546 180 ?
O2 Cs1 O2 6_565 . 9_454 87.5(8) ?
O2 Cs1 O2 6_565 . 10_556 118.2(9) ?
O2 Cs1 O2 6_565 . 10_656 67.4(7) ?
O2 Cs1 O2 6_565 . 11_456 154.1(7) ?
O2 Cs1 O2 6_565 . 11_556 92.5(8) ?
O2 Cs1 O2 6_565 . 12_554 112.6(7) ?
O2 Cs1 O2 6_565 . 12_654 61.8(9) ?
O2 Cs1 O2 6_565 . 13_445 97.4(9) ?
O2 Cs1 O2 6_565 . 13_545 43.3(8) ?
O2 Cs1 O2 6_565 . 14_565 82.6(9) ?
O2 Cs1 O2 6_565 . 14_665 10.0(9) ?
O2 Cs1 O2 6_565 . 15_465 136.7(8) ?
O2 Cs1 O2 6_565 . 15_565 82.6(9) ?
O2 Cs1 O2 6_565 . 16_545 170.0(9) ?
O2 Cs1 O2 6_565 . 16_645 97.4(9) ?
O2 Cs1 O2 6_565 . 17_455 58.9(8) ?
O2 Cs1 O2 6_565 . 17_456 121.1(8) ?
O2 Cs1 O2 6_565 . 18_654 19.3(9) ?
O2 Cs1 O2 6_565 . 18_655 95.1(6) ?
O2 Cs1 O2 6_565 . 19_655 58.9(8) ?
O2 Cs1 O2 6_565 . 19_656 121.1(8) ?
O2 Cs1 O2 6_565 . 20_454 84.9(6) ?
O2 Cs1 O2 6_565 . 20_455 160.7(9) ?
O2 Cs1 O2 6_565 . 21_546 99.2(9) ?
O2 Cs1 O2 6_565 . 21_556 69.2(7) ?
O2 Cs1 O2 6_565 . 22_554 69.2(7) ?
O2 Cs1 O2 6_565 . 22_564 29.5(6) ?
O2 Cs1 O2 6_565 . 23_544 110.8(7) ?
O2 Cs1 O2 6_565 . 23_554 80.8(9) ?
O2 Cs1 O2 6_565 . 24_556 150.5(6) ?
O2 Cs1 O2 6_565 . 24_566 110.8(7) ?
O2 Cs1 O2 6_566 . 7_564 138.0(7) ?
O2 Cs1 O2 6_566 . 7_565 73.1(9) ?
O2 Cs1 O2 6_566 . 8_545 180 ?
O2 Cs1 O2 6_566 . 8_546 88.1(7) ?
O2 Cs1 O2 6_566 . 9_454 118.2(9) ?
O2 Cs1 O2 6_566 . 9_554 67.4(7) ?
O2 Cs1 O2 6_566 . 10_556 87.5(8) ?
O2 Cs1 O2 6_566 . 10_656 25.9(7) ?
O2 Cs1 O2 6_566 . 11_456 112.6(7) ?
O2 Cs1 O2 6_566 . 11_556 61.8(9) ?
O2 Cs1 O2 6_566 . 12_554 154.1(7) ?
O2 Cs1 O2 6_566 . 12_654 92.5(8) ?
O2 Cs1 O2 6_566 . 13_445 170.0(9) ?
O2 Cs1 O2 6_566 . 13_545 97.4(9) ?
O2 Cs1 O2 6_566 . 14_565 136.7(8) ?
O2 Cs1 O2 6_566 . 14_665 82.6(9) ?
O2 Cs1 O2 6_566 . 15_465 82.6(9) ?
O2 Cs1 O2 6_566 . 15_565 10.0(9) ?
O2 Cs1 O2 6_566 . 16_545 97.4(9) ?
O2 Cs1 O2 6_566 . 16_645 43.3(8) ?
O2 Cs1 O2 6_566 . 17_455 121.1(8) ?
O2 Cs1 O2 6_566 . 17_456 58.9(8) ?
O2 Cs1 O2 6_566 . 18_654 95.1(6) ?
O2 Cs1 O2 6_566 . 18_655 19.3(9) ?
O2 Cs1 O2 6_566 . 19_655 121.1(8) ?
O2 Cs1 O2 6_566 . 19_656 58.9(8) ?
O2 Cs1 O2 6_566 . 20_454 160.7(9) ?
O2 Cs1 O2 6_566 . 20_455 84.9(6) ?
O2 Cs1 O2 6_566 . 21_546 69.2(7) ?
O2 Cs1 O2 6_566 . 21_556 29.5(6) ?
O2 Cs1 O2 6_566 . 22_554 99.2(9) ?
O2 Cs1 O2 6_566 . 22_564 69.2(7) ?
O2 Cs1 O2 6_566 . 23_544 150.5(6) ?
O2 Cs1 O2 6_566 . 23_554 110.8(7) ?
O2 Cs1 O2 6_566 . 24_556 110.8(7) ?
O2 Cs1 O2 6_566 . 24_566 80.8(9) ?
O2 Cs1 O2 7_564 . 7_565 91.9(7) ?
O2 Cs1 O2 7_564 . 8_545 42.0(7) ?
O2 Cs1 O2 7_564 . 8_546 106.9(9) ?
O2 Cs1 O2 7_564 . 9_454 25.9(7) ?
O2 Cs1 O2 7_564 . 9_554 87.5(8) ?
O2 Cs1 O2 7_564 . 10_556 67.4(7) ?
O2 Cs1 O2 7_564 . 10_656 118.2(9) ?
O2 Cs1 O2 7_564 . 11_456 92.5(8) ?
O2 Cs1 O2 7_564 . 11_556 154.1(7) ?
O2 Cs1 O2 7_564 . 12_554 61.8(9) ?
O2 Cs1 O2 7_564 . 12_654 112.6(7) ?
O2 Cs1 O2 7_564 . 13_445 43.3(8) ?
O2 Cs1 O2 7_564 . 13_545 97.4(9) ?
O2 Cs1 O2 7_564 . 14_565 10.0(9) ?
O2 Cs1 O2 7_564 . 14_665 82.6(9) ?
O2 Cs1 O2 7_564 . 15_465 82.6(9) ?
O2 Cs1 O2 7_564 . 15_565 136.7(8) ?
O2 Cs1 O2 7_564 . 16_545 97.4(9) ?
O2 Cs1 O2 7_564 . 16_645 170.0(9) ?
O2 Cs1 O2 7_564 . 17_455 19.3(9) ?
O2 Cs1 O2 7_564 . 17_456 95.1(6) ?
O2 Cs1 O2 7_564 . 18_654 58.9(8) ?
O2 Cs1 O2 7_564 . 18_655 121.1(8) ?
O2 Cs1 O2 7_564 . 19_655 84.9(6) ?
O2 Cs1 O2 7_564 . 19_656 160.7(9) ?
O2 Cs1 O2 7_564 . 20_454 58.9(8) ?
O2 Cs1 O2 7_564 . 20_455 121.1(8) ?
O2 Cs1 O2 7_564 . 21_546 150.5(6) ?
O2 Cs1 O2 7_564 . 21_556 110.8(7) ?
O2 Cs1 O2 7_564 . 22_554 110.8(7) ?
O2 Cs1 O2 7_564 . 22_564 80.8(9) ?
O2 Cs1 O2 7_564 . 23_544 69.2(7) ?
O2 Cs1 O2 7_564 . 23_554 29.5(6) ?
O2 Cs1 O2 7_564 . 24_556 99.2(9) ?
O2 Cs1 O2 7_564 . 24_566 69.2(7) ?
O2 Cs1 O2 7_565 . 8_545 106.9(9) ?
O2 Cs1 O2 7_565 . 8_546 42.0(7) ?
O2 Cs1 O2 7_565 . 9_454 67.4(7) ?
O2 Cs1 O2 7_565 . 9_554 118.2(9) ?
O2 Cs1 O2 7_565 . 10_556 25.9(7) ?
O2 Cs1 O2 7_565 . 10_656 87.5(8) ?
O2 Cs1 O2 7_565 . 11_456 61.8(9) ?
O2 Cs1 O2 7_565 . 11_556 112.6(7) ?
O2 Cs1 O2 7_565 . 12_554 92.5(8) ?
O2 Cs1 O2 7_565 . 12_654 154.1(7) ?
O2 Cs1 O2 7_565 . 13_445 97.4(9) ?
O2 Cs1 O2 7_565 . 13_545 170.0(9) ?
O2 Cs1 O2 7_565 . 14_565 82.6(9) ?
O2 Cs1 O2 7_565 . 14_665 136.7(8) ?
O2 Cs1 O2 7_565 . 15_465 10.0(9) ?
O2 Cs1 O2 7_565 . 15_565 82.6(9) ?
O2 Cs1 O2 7_565 . 16_545 43.3(8) ?
O2 Cs1 O2 7_565 . 16_645 97.4(9) ?
O2 Cs1 O2 7_565 . 17_455 95.1(6) ?
O2 Cs1 O2 7_565 . 17_456 19.3(9) ?
O2 Cs1 O2 7_565 . 18_654 121.1(8) ?
O2 Cs1 O2 7_565 . 18_655 58.9(8) ?
O2 Cs1 O2 7_565 . 19_655 160.7(9) ?
O2 Cs1 O2 7_565 . 19_656 84.9(6) ?
O2 Cs1 O2 7_565 . 20_454 121.1(8) ?
O2 Cs1 O2 7_565 . 20_455 58.9(8) ?
O2 Cs1 O2 7_565 . 21_546 110.8(7) ?
O2 Cs1 O2 7_565 . 21_556 80.8(9) ?
O2 Cs1 O2 7_565 . 22_554 150.5(6) ?
O2 Cs1 O2 7_565 . 22_564 110.8(7) ?
O2 Cs1 O2 7_565 . 23_544 99.2(9) ?
O2 Cs1 O2 7_565 . 23_554 69.2(7) ?
O2 Cs1 O2 7_565 . 24_556 69.2(7) ?
O2 Cs1 O2 7_565 . 24_566 29.5(6) ?
O2 Cs1 O2 8_545 . 8_546 91.9(7) ?
O2 Cs1 O2 8_545 . 9_454 61.8(9) ?
O2 Cs1 O2 8_545 . 9_554 112.6(7) ?
O2 Cs1 O2 8_545 . 10_556 92.5(8) ?
O2 Cs1 O2 8_545 . 10_656 154.1(7) ?
O2 Cs1 O2 8_545 . 11_456 67.4(7) ?
O2 Cs1 O2 8_545 . 11_556 118.2(9) ?
O2 Cs1 O2 8_545 . 12_554 25.9(7) ?
O2 Cs1 O2 8_545 . 12_654 87.5(8) ?
O2 Cs1 O2 8_545 . 13_445 10.0(9) ?
O2 Cs1 O2 8_545 . 13_545 82.6(9) ?
O2 Cs1 O2 8_545 . 14_565 43.3(8) ?
O2 Cs1 O2 8_545 . 14_665 97.4(9) ?
O2 Cs1 O2 8_545 . 15_465 97.4(9) ?
O2 Cs1 O2 8_545 . 15_565 170.0(9) ?
O2 Cs1 O2 8_545 . 16_545 82.6(9) ?
O2 Cs1 O2 8_545 . 16_645 136.7(8) ?
O2 Cs1 O2 8_545 . 17_455 58.9(8) ?
O2 Cs1 O2 8_545 . 17_456 121.1(8) ?
O2 Cs1 O2 8_545 . 18_654 84.9(6) ?
O2 Cs1 O2 8_545 . 18_655 160.7(9) ?
O2 Cs1 O2 8_545 . 19_655 58.9(8) ?
O2 Cs1 O2 8_545 . 19_656 121.1(8) ?
O2 Cs1 O2 8_545 . 20_454 19.3(9) ?
O2 Cs1 O2 8_545 . 20_455 95.1(6) ?
O2 Cs1 O2 8_545 . 21_546 110.8(7) ?
O2 Cs1 O2 8_545 . 21_556 150.5(6) ?
O2 Cs1 O2 8_545 . 22_554 80.8(9) ?
O2 Cs1 O2 8_545 . 22_564 110.8(7) ?
O2 Cs1 O2 8_545 . 23_544 29.5(6) ?
O2 Cs1 O2 8_545 . 23_554 69.2(7) ?
O2 Cs1 O2 8_545 . 24_556 69.2(7) ?
O2 Cs1 O2 8_545 . 24_566 99.2(9) ?
O2 Cs1 O2 8_546 . 9_454 92.5(8) ?
O2 Cs1 O2 8_546 . 9_554 154.1(7) ?
O2 Cs1 O2 8_546 . 10_556 61.8(9) ?
O2 Cs1 O2 8_546 . 10_656 112.6(7) ?
O2 Cs1 O2 8_546 . 11_456 25.9(7) ?
O2 Cs1 O2 8_546 . 11_556 87.5(8) ?
O2 Cs1 O2 8_546 . 12_554 67.4(7) ?
O2 Cs1 O2 8_546 . 12_654 118.2(9) ?
O2 Cs1 O2 8_546 . 13_445 82.6(9) ?
O2 Cs1 O2 8_546 . 13_545 136.7(8) ?
O2 Cs1 O2 8_546 . 14_565 97.4(9) ?
O2 Cs1 O2 8_546 . 14_665 170.0(9) ?
O2 Cs1 O2 8_546 . 15_465 43.3(8) ?
O2 Cs1 O2 8_546 . 15_565 97.4(9) ?
O2 Cs1 O2 8_546 . 16_545 10.0(9) ?
O2 Cs1 O2 8_546 . 16_645 82.6(9) ?
O2 Cs1 O2 8_546 . 17_455 121.1(8) ?
O2 Cs1 O2 8_546 . 17_456 58.9(8) ?
O2 Cs1 O2 8_546 . 18_654 160.7(9) ?
O2 Cs1 O2 8_546 . 18_655 84.9(6) ?
O2 Cs1 O2 8_546 . 19_655 121.1(8) ?
O2 Cs1 O2 8_546 . 19_656 58.9(8) ?
O2 Cs1 O2 8_546 . 20_454 95.1(6) ?
O2 Cs1 O2 8_546 . 20_455 19.3(9) ?
O2 Cs1 O2 8_546 . 21_546 80.8(9) ?
O2 Cs1 O2 8_546 . 21_556 110.8(7) ?
O2 Cs1 O2 8_546 . 22_554 110.8(7) ?
O2 Cs1 O2 8_546 . 22_564 150.5(6) ?
O2 Cs1 O2 8_546 . 23_544 69.2(7) ?
O2 Cs1 O2 8_546 . 23_554 99.2(9) ?
O2 Cs1 O2 8_546 . 24_556 29.5(6) ?
O2 Cs1 O2 8_546 . 24_566 69.2(7) ?
O2 Cs1 O2 9_454 . 9_554 91.9(7) ?
O2 Cs1 O2 9_454 . 10_556 42.0(7) ?
O2 Cs1 O2 9_454 . 10_656 106.9(9) ?
O2 Cs1 O2 9_454 . 11_456 88.1(7) ?
O2 Cs1 O2 9_454 . 11_556 180 ?
O2 Cs1 O2 9_454 . 12_554 73.1(9) ?
O2 Cs1 O2 9_454 . 12_654 138.0(7) ?
O2 Cs1 O2 9_454 . 13_445 58.9(8) ?
O2 Cs1 O2 9_454 . 13_545 121.1(8) ?
O2 Cs1 O2 9_454 . 14_565 19.3(9) ?
O2 Cs1 O2 9_454 . 14_665 95.1(6) ?
O2 Cs1 O2 9_454 . 15_465 58.9(8) ?
O2 Cs1 O2 9_454 . 15_565 121.1(8) ?
O2 Cs1 O2 9_454 . 16_545 84.9(6) ?
O2 Cs1 O2 9_454 . 16_645 160.7(9) ?
O2 Cs1 O2 9_454 . 17_455 29.5(6) ?
O2 Cs1 O2 9_454 . 17_456 69.2(7) ?
O2 Cs1 O2 9_454 . 18_654 69.2(7) ?
O2 Cs1 O2 9_454 . 18_655 99.2(9) ?
O2 Cs1 O2 9_454 . 19_655 110.8(7) ?
O2 Cs1 O2 9_454 . 19_656 150.5(6) ?
O2 Cs1 O2 9_454 . 20_454 80.8(9) ?
O2 Cs1 O2 9_454 . 20_455 110.8(7) ?
O2 Cs1 O2 9_454 . 21_546 170.0(9) ?
O2 Cs1 O2 9_454 . 21_556 97.4(9) ?
O2 Cs1 O2 9_454 . 22_554 136.7(8) ?
O2 Cs1 O2 9_454 . 22_564 82.6(9) ?
O2 Cs1 O2 9_454 . 23_544 82.6(9) ?
O2 Cs1 O2 9_454 . 23_554 10.0(9) ?
O2 Cs1 O2 9_454 . 24_556 97.4(9) ?
O2 Cs1 O2 9_454 . 24_566 43.3(8) ?
O2 Cs1 O2 9_554 . 10_556 106.9(9) ?
O2 Cs1 O2 9_554 . 10_656 42.0(7) ?
O2 Cs1 O2 9_554 . 11_456 180 ?
O2 Cs1 O2 9_554 . 11_556 88.1(7) ?
O2 Cs1 O2 9_554 . 12_554 138.0(7) ?
O2 Cs1 O2 9_554 . 12_654 73.1(9) ?
O2 Cs1 O2 9_554 . 13_445 121.1(8) ?
O2 Cs1 O2 9_554 . 13_545 58.9(8) ?
O2 Cs1 O2 9_554 . 14_565 95.1(6) ?
O2 Cs1 O2 9_554 . 14_665 19.3(9) ?
O2 Cs1 O2 9_554 . 15_465 121.1(8) ?
O2 Cs1 O2 9_554 . 15_565 58.9(8) ?
O2 Cs1 O2 9_554 . 16_545 160.7(9) ?
O2 Cs1 O2 9_554 . 16_645 84.9(6) ?
O2 Cs1 O2 9_554 . 17_455 69.2(7) ?
O2 Cs1 O2 9_554 . 17_456 99.2(9) ?
O2 Cs1 O2 9_554 . 18_654 29.5(6) ?
O2 Cs1 O2 9_554 . 18_655 69.2(7) ?
O2 Cs1 O2 9_554 . 19_655 80.8(9) ?
O2 Cs1 O2 9_554 . 19_656 110.8(7) ?
O2 Cs1 O2 9_554 . 20_454 110.8(7) ?
O2 Cs1 O2 9_554 . 20_455 150.5(6) ?
O2 Cs1 O2 9_554 . 21_546 97.4(9) ?
O2 Cs1 O2 9_554 . 21_556 43.3(8) ?
O2 Cs1 O2 9_554 . 22_554 82.6(9) ?
O2 Cs1 O2 9_554 . 22_564 10.0(9) ?
O2 Cs1 O2 9_554 . 23_544 136.7(8) ?
O2 Cs1 O2 9_554 . 23_554 82.6(9) ?
O2 Cs1 O2 9_554 . 24_556 170.0(9) ?
O2 Cs1 O2 9_554 . 24_566 97.4(9) ?
O2 Cs1 O2 10_556 . 10_656 91.9(7) ?
O2 Cs1 O2 10_556 . 11_456 73.1(9) ?
O2 Cs1 O2 10_556 . 11_556 138.0(7) ?
O2 Cs1 O2 10_556 . 12_554 88.1(7) ?
O2 Cs1 O2 10_556 . 12_654 180 ?
O2 Cs1 O2 10_556 . 13_445 84.9(6) ?
O2 Cs1 O2 10_556 . 13_545 160.7(9) ?
O2 Cs1 O2 10_556 . 14_565 58.9(8) ?
O2 Cs1 O2 10_556 . 14_665 121.1(8) ?
O2 Cs1 O2 10_556 . 15_465 19.3(9) ?
O2 Cs1 O2 10_556 . 15_565 95.1(6) ?
O2 Cs1 O2 10_556 . 16_545 58.9(8) ?
O2 Cs1 O2 10_556 . 16_645 121.1(8) ?
O2 Cs1 O2 10_556 . 17_455 69.2(7) ?
O2 Cs1 O2 10_556 . 17_456 29.5(6) ?
O2 Cs1 O2 10_556 . 18_654 99.2(9) ?
O2 Cs1 O2 10_556 . 18_655 69.2(7) ?
O2 Cs1 O2 10_556 . 19_655 150.5(6) ?
O2 Cs1 O2 10_556 . 19_656 110.8(7) ?
O2 Cs1 O2 10_556 . 20_454 110.8(7) ?
O2 Cs1 O2 10_556 . 20_455 80.8(9) ?
O2 Cs1 O2 10_556 . 21_546 136.7(8) ?
O2 Cs1 O2 10_556 . 21_556 82.6(9) ?
O2 Cs1 O2 10_556 . 22_554 170.0(9) ?
O2 Cs1 O2 10_556 . 22_564 97.4(9) ?
O2 Cs1 O2 10_556 . 23_544 97.4(9) ?
O2 Cs1 O2 10_556 . 23_554 43.3(8) ?
O2 Cs1 O2 10_556 . 24_556 82.6(9) ?
O2 Cs1 O2 10_556 . 24_566 10.0(9) ?
O2 Cs1 O2 10_656 . 11_456 138.0(7) ?
O2 Cs1 O2 10_656 . 11_556 73.1(9) ?
O2 Cs1 O2 10_656 . 12_554 180 ?
O2 Cs1 O2 10_656 . 12_654 88.1(7) ?
O2 Cs1 O2 10_656 . 13_445 160.7(9) ?
O2 Cs1 O2 10_656 . 13_545 84.9(6) ?
O2 Cs1 O2 10_656 . 14_565 121.1(8) ?
O2 Cs1 O2 10_656 . 14_665 58.9(8) ?
O2 Cs1 O2 10_656 . 15_465 95.1(6) ?
O2 Cs1 O2 10_656 . 15_565 19.3(9) ?
O2 Cs1 O2 10_656 . 16_545 121.1(8) ?
O2 Cs1 O2 10_656 . 16_645 58.9(8) ?
O2 Cs1 O2 10_656 . 17_455 99.2(9) ?
O2 Cs1 O2 10_656 . 17_456 69.2(7) ?
O2 Cs1 O2 10_656 . 18_654 69.2(7) ?
O2 Cs1 O2 10_656 . 18_655 29.5(6) ?
O2 Cs1 O2 10_656 . 19_655 110.8(7) ?
O2 Cs1 O2 10_656 . 19_656 80.8(9) ?
O2 Cs1 O2 10_656 . 20_454 150.5(6) ?
O2 Cs1 O2 10_656 . 20_455 110.8(7) ?
O2 Cs1 O2 10_656 . 21_546 82.6(9) ?
O2 Cs1 O2 10_656 . 21_556 10.0(9) ?
O2 Cs1 O2 10_656 . 22_554 97.4(9) ?
O2 Cs1 O2 10_656 . 22_564 43.3(8) ?
O2 Cs1 O2 10_656 . 23_544 170.0(9) ?
O2 Cs1 O2 10_656 . 23_554 97.4(9) ?
O2 Cs1 O2 10_656 . 24_556 136.7(8) ?
O2 Cs1 O2 10_656 . 24_566 82.6(9) ?
O2 Cs1 O2 11_456 . 11_556 91.9(7) ?
O2 Cs1 O2 11_456 . 12_554 42.0(7) ?
O2 Cs1 O2 11_456 . 12_654 106.9(9) ?
O2 Cs1 O2 11_456 . 13_445 58.9(8) ?
O2 Cs1 O2 11_456 . 13_545 121.1(8) ?
O2 Cs1 O2 11_456 . 14_565 84.9(6) ?
O2 Cs1 O2 11_456 . 14_665 160.7(9) ?
O2 Cs1 O2 11_456 . 15_465 58.9(8) ?
O2 Cs1 O2 11_456 . 15_565 121.1(8) ?
O2 Cs1 O2 11_456 . 16_545 19.3(9) ?
O2 Cs1 O2 11_456 . 16_645 95.1(6) ?
O2 Cs1 O2 11_456 . 17_455 110.8(7) ?
O2 Cs1 O2 11_456 . 17_456 80.8(9) ?
O2 Cs1 O2 11_456 . 18_654 150.5(6) ?
O2 Cs1 O2 11_456 . 18_655 110.8(7) ?
O2 Cs1 O2 11_456 . 19_655 99.2(9) ?
O2 Cs1 O2 11_456 . 19_656 69.2(7) ?
O2 Cs1 O2 11_456 . 20_454 69.2(7) ?
O2 Cs1 O2 11_456 . 20_455 29.5(6) ?
O2 Cs1 O2 11_456 . 21_546 82.6(9) ?
O2 Cs1 O2 11_456 . 21_556 136.7(8) ?
O2 Cs1 O2 11_456 . 22_554 97.4(9) ?
O2 Cs1 O2 11_456 . 22_564 170.0(9) ?
O2 Cs1 O2 11_456 . 23_544 43.3(8) ?
O2 Cs1 O2 11_456 . 23_554 97.4(9) ?
O2 Cs1 O2 11_456 . 24_556 10.0(9) ?
O2 Cs1 O2 11_456 . 24_566 82.6(9) ?
O2 Cs1 O2 11_556 . 12_554 106.9(9) ?
O2 Cs1 O2 11_556 . 12_654 42.0(7) ?
O2 Cs1 O2 11_556 . 13_445 121.1(8) ?
O2 Cs1 O2 11_556 . 13_545 58.9(8) ?
O2 Cs1 O2 11_556 . 14_565 160.7(9) ?
O2 Cs1 O2 11_556 . 14_665 84.9(6) ?
O2 Cs1 O2 11_556 . 15_465 121.1(8) ?
O2 Cs1 O2 11_556 . 15_565 58.9(8) ?
O2 Cs1 O2 11_556 . 16_545 95.1(6) ?
O2 Cs1 O2 11_556 . 16_645 19.3(9) ?
O2 Cs1 O2 11_556 . 17_455 150.5(6) ?
O2 Cs1 O2 11_556 . 17_456 110.8(7) ?
O2 Cs1 O2 11_556 . 18_654 110.8(7) ?
O2 Cs1 O2 11_556 . 18_655 80.8(9) ?
O2 Cs1 O2 11_556 . 19_655 69.2(7) ?
O2 Cs1 O2 11_556 . 19_656 29.5(6) ?
O2 Cs1 O2 11_556 . 20_454 99.2(9) ?
O2 Cs1 O2 11_556 . 20_455 69.2(7) ?
O2 Cs1 O2 11_556 . 21_546 10.0(9) ?
O2 Cs1 O2 11_556 . 21_556 82.6(9) ?
O2 Cs1 O2 11_556 . 22_554 43.3(8) ?
O2 Cs1 O2 11_556 . 22_564 97.4(9) ?
O2 Cs1 O2 11_556 . 23_544 97.4(9) ?
O2 Cs1 O2 11_556 . 23_554 170.0(9) ?
O2 Cs1 O2 11_556 . 24_556 82.6(9) ?
O2 Cs1 O2 11_556 . 24_566 136.7(8) ?
O2 Cs1 O2 12_554 . 12_654 91.9(7) ?
O2 Cs1 O2 12_554 . 13_445 19.3(9) ?
O2 Cs1 O2 12_554 . 13_545 95.1(6) ?
O2 Cs1 O2 12_554 . 14_565 58.9(8) ?
O2 Cs1 O2 12_554 . 14_665 121.1(8) ?
O2 Cs1 O2 12_554 . 15_465 84.9(6) ?
O2 Cs1 O2 12_554 . 15_565 160.7(9) ?
O2 Cs1 O2 12_554 . 16_545 58.9(8) ?
O2 Cs1 O2 12_554 . 16_645 121.1(8) ?
O2 Cs1 O2 12_554 . 17_455 80.8(9) ?
O2 Cs1 O2 12_554 . 17_456 110.8(7) ?
O2 Cs1 O2 12_554 . 18_654 110.8(7) ?
O2 Cs1 O2 12_554 . 18_655 150.5(6) ?
O2 Cs1 O2 12_554 . 19_655 69.2(7) ?
O2 Cs1 O2 12_554 . 19_656 99.2(9) ?
O2 Cs1 O2 12_554 . 20_454 29.5(6) ?
O2 Cs1 O2 12_554 . 20_455 69.2(7) ?
O2 Cs1 O2 12_554 . 21_546 97.4(9) ?
O2 Cs1 O2 12_554 . 21_556 170.0(9) ?
O2 Cs1 O2 12_554 . 22_554 82.6(9) ?
O2 Cs1 O2 12_554 . 22_564 136.7(8) ?
O2 Cs1 O2 12_554 . 23_544 10.0(9) ?
O2 Cs1 O2 12_554 . 23_554 82.6(9) ?
O2 Cs1 O2 12_554 . 24_556 43.3(8) ?
O2 Cs1 O2 12_554 . 24_566 97.4(9) ?
O2 Cs1 O2 12_654 . 13_445 95.1(6) ?
O2 Cs1 O2 12_654 . 13_545 19.3(9) ?
O2 Cs1 O2 12_654 . 14_565 121.1(8) ?
O2 Cs1 O2 12_654 . 14_665 58.9(8) ?
O2 Cs1 O2 12_654 . 15_465 160.7(9) ?
O2 Cs1 O2 12_654 . 15_565 84.9(6) ?
O2 Cs1 O2 12_654 . 16_545 121.1(8) ?
O2 Cs1 O2 12_654 . 16_645 58.9(8) ?
O2 Cs1 O2 12_654 . 17_455 110.8(7) ?
O2 Cs1 O2 12_654 . 17_456 150.5(6) ?
O2 Cs1 O2 12_654 . 18_654 80.8(9) ?
O2 Cs1 O2 12_654 . 18_655 110.8(7) ?
O2 Cs1 O2 12_654 . 19_655 29.5(6) ?
O2 Cs1 O2 12_654 . 19_656 69.2(7) ?
O2 Cs1 O2 12_654 . 20_454 69.2(7) ?
O2 Cs1 O2 12_654 . 20_455 99.2(9) ?
O2 Cs1 O2 12_654 . 21_546 43.3(8) ?
O2 Cs1 O2 12_654 . 21_556 97.4(9) ?
O2 Cs1 O2 12_654 . 22_554 10.0(9) ?
O2 Cs1 O2 12_654 . 22_564 82.6(9) ?
O2 Cs1 O2 12_654 . 23_544 82.6(9) ?
O2 Cs1 O2 12_654 . 23_554 136.7(8) ?
O2 Cs1 O2 12_654 . 24_556 97.4(9) ?
O2 Cs1 O2 12_654 . 24_566 170.0(9) ?
O2 Cs1 O2 13_445 . 13_545 91.9(7) ?
O2 Cs1 O2 13_445 . 14_565 42.0(7) ?
O2 Cs1 O2 13_445 . 14_665 106.9(9) ?
O2 Cs1 O2 13_445 . 15_465 88.1(7) ?
O2 Cs1 O2 13_445 . 15_565 180 ?
O2 Cs1 O2 13_445 . 16_545 73.1(9) ?
O2 Cs1 O2 13_445 . 16_645 138.0(7) ?
O2 Cs1 O2 13_445 . 17_455 61.8(9) ?
O2 Cs1 O2 13_445 . 17_456 112.6(7) ?
O2 Cs1 O2 13_445 . 18_654 92.5(8) ?
O2 Cs1 O2 13_445 . 18_655 154.1(7) ?
O2 Cs1 O2 13_445 . 19_655 67.4(7) ?
O2 Cs1 O2 13_445 . 19_656 118.2(9) ?
O2 Cs1 O2 13_445 . 20_454 25.9(7) ?
O2 Cs1 O2 13_445 . 20_455 87.5(8) ?
O2 Cs1 O2 13_445 . 21_546 112.6(7) ?
O2 Cs1 O2 13_445 . 21_556 154.1(7) ?
O2 Cs1 O2 13_445 . 22_554 87.5(8) ?
O2 Cs1 O2 13_445 . 22_564 118.2(9) ?
O2 Cs1 O2 13_445 . 23_544 25.9(7) ?
O2 Cs1 O2 13_445 . 23_554 67.4(7) ?
O2 Cs1 O2 13_445 . 24_556 61.8(9) ?
O2 Cs1 O2 13_445 . 24_566 92.5(8) ?
O2 Cs1 O2 13_545 . 14_565 106.9(9) ?
O2 Cs1 O2 13_545 . 14_665 42.0(7) ?
O2 Cs1 O2 13_545 . 15_465 180 ?
O2 Cs1 O2 13_545 . 15_565 88.1(7) ?
O2 Cs1 O2 13_545 . 16_545 138.0(7) ?
O2 Cs1 O2 13_545 . 16_645 73.1(9) ?
O2 Cs1 O2 13_545 . 17_455 92.5(8) ?
O2 Cs1 O2 13_545 . 17_456 154.1(7) ?
O2 Cs1 O2 13_545 . 18_654 61.8(9) ?
O2 Cs1 O2 13_545 . 18_655 112.6(7) ?
O2 Cs1 O2 13_545 . 19_655 25.9(7) ?
O2 Cs1 O2 13_545 . 19_656 87.5(8) ?
O2 Cs1 O2 13_545 . 20_454 67.4(7) ?
O2 Cs1 O2 13_545 . 20_455 118.2(9) ?
O2 Cs1 O2 13_545 . 21_546 61.8(9) ?
O2 Cs1 O2 13_545 . 21_556 92.5(8) ?
O2 Cs1 O2 13_545 . 22_554 25.9(7) ?
O2 Cs1 O2 13_545 . 22_564 67.4(7) ?
O2 Cs1 O2 13_545 . 23_544 87.5(8) ?
O2 Cs1 O2 13_545 . 23_554 118.2(9) ?
O2 Cs1 O2 13_545 . 24_556 112.6(7) ?
O2 Cs1 O2 13_545 . 24_566 154.1(7) ?
O2 Cs1 O2 14_565 . 14_665 91.9(7) ?
O2 Cs1 O2 14_565 . 15_465 73.1(9) ?
O2 Cs1 O2 14_565 . 15_565 138.0(7) ?
O2 Cs1 O2 14_565 . 16_545 88.1(7) ?
O2 Cs1 O2 14_565 . 16_645 180 ?
O2 Cs1 O2 14_565 . 17_455 25.9(7) ?
O2 Cs1 O2 14_565 . 17_456 87.5(8) ?
O2 Cs1 O2 14_565 . 18_654 67.4(7) ?
O2 Cs1 O2 14_565 . 18_655 118.2(9) ?
O2 Cs1 O2 14_565 . 19_655 92.5(8) ?
O2 Cs1 O2 14_565 . 19_656 154.1(7) ?
O2 Cs1 O2 14_565 . 20_454 61.8(9) ?
O2 Cs1 O2 14_565 . 20_455 112.6(7) ?
O2 Cs1 O2 14_565 . 21_546 154.1(7) ?
O2 Cs1 O2 14_565 . 21_556 112.6(7) ?
O2 Cs1 O2 14_565 . 22_554 118.2(9) ?
O2 Cs1 O2 14_565 . 22_564 87.5(8) ?
O2 Cs1 O2 14_565 . 23_544 67.4(7) ?
O2 Cs1 O2 14_565 . 23_554 25.9(7) ?
O2 Cs1 O2 14_565 . 24_556 92.5(8) ?
O2 Cs1 O2 14_565 . 24_566 61.8(9) ?
O2 Cs1 O2 14_665 . 15_465 138.0(7) ?
O2 Cs1 O2 14_665 . 15_565 73.1(9) ?
O2 Cs1 O2 14_665 . 16_545 180 ?
O2 Cs1 O2 14_665 . 16_645 88.1(7) ?
O2 Cs1 O2 14_665 . 17_455 67.4(7) ?
O2 Cs1 O2 14_665 . 17_456 118.2(9) ?
O2 Cs1 O2 14_665 . 18_654 25.9(7) ?
O2 Cs1 O2 14_665 . 18_655 87.5(8) ?
O2 Cs1 O2 14_665 . 19_655 61.8(9) ?
O2 Cs1 O2 14_665 . 19_656 112.6(7) ?
O2 Cs1 O2 14_665 . 20_454 92.5(8) ?
O2 Cs1 O2 14_665 . 20_455 154.1(7) ?
O2 Cs1 O2 14_665 . 21_546 92.5(8) ?
O2 Cs1 O2 14_665 . 21_556 61.8(9) ?
O2 Cs1 O2 14_665 . 22_554 67.4(7) ?
O2 Cs1 O2 14_665 . 22_564 25.9(7) ?
O2 Cs1 O2 14_665 . 23_544 118.2(9) ?
O2 Cs1 O2 14_665 . 23_554 87.5(8) ?
O2 Cs1 O2 14_665 . 24_556 154.1(7) ?
O2 Cs1 O2 14_665 . 24_566 112.6(7) ?
O2 Cs1 O2 15_465 . 15_565 91.9(7) ?
O2 Cs1 O2 15_465 . 16_545 42.0(7) ?
O2 Cs1 O2 15_465 . 16_645 106.9(9) ?
O2 Cs1 O2 15_465 . 17_455 87.5(8) ?
O2 Cs1 O2 15_465 . 17_456 25.9(7) ?
O2 Cs1 O2 15_465 . 18_654 118.2(9) ?
O2 Cs1 O2 15_465 . 18_655 67.4(7) ?
O2 Cs1 O2 15_465 . 19_655 154.1(7) ?
O2 Cs1 O2 15_465 . 19_656 92.5(8) ?
O2 Cs1 O2 15_465 . 20_454 112.6(7) ?
O2 Cs1 O2 15_465 . 20_455 61.8(9) ?
O2 Cs1 O2 15_465 . 21_546 118.2(9) ?
O2 Cs1 O2 15_465 . 21_556 87.5(8) ?
O2 Cs1 O2 15_465 . 22_554 154.1(7) ?
O2 Cs1 O2 15_465 . 22_564 112.6(7) ?
O2 Cs1 O2 15_465 . 23_544 92.5(8) ?
O2 Cs1 O2 15_465 . 23_554 61.8(9) ?
O2 Cs1 O2 15_465 . 24_556 67.4(7) ?
O2 Cs1 O2 15_465 . 24_566 25.9(7) ?
O2 Cs1 O2 15_565 . 16_545 106.9(9) ?
O2 Cs1 O2 15_565 . 16_645 42.0(7) ?
O2 Cs1 O2 15_565 . 17_455 118.2(9) ?
O2 Cs1 O2 15_565 . 17_456 67.4(7) ?
O2 Cs1 O2 15_565 . 18_654 87.5(8) ?
O2 Cs1 O2 15_565 . 18_655 25.9(7) ?
O2 Cs1 O2 15_565 . 19_655 112.6(7) ?
O2 Cs1 O2 15_565 . 19_656 61.8(9) ?
O2 Cs1 O2 15_565 . 20_454 154.1(7) ?
O2 Cs1 O2 15_565 . 20_455 92.5(8) ?
O2 Cs1 O2 15_565 . 21_546 67.4(7) ?
O2 Cs1 O2 15_565 . 21_556 25.9(7) ?
O2 Cs1 O2 15_565 . 22_554 92.5(8) ?
O2 Cs1 O2 15_565 . 22_564 61.8(9) ?
O2 Cs1 O2 15_565 . 23_544 154.1(7) ?
O2 Cs1 O2 15_565 . 23_554 112.6(7) ?
O2 Cs1 O2 15_565 . 24_556 118.2(9) ?
O2 Cs1 O2 15_565 . 24_566 87.5(8) ?
O2 Cs1 O2 16_545 . 16_645 91.9(7) ?
O2 Cs1 O2 16_545 . 17_455 112.6(7) ?
O2 Cs1 O2 16_545 . 17_456 61.8(9) ?
O2 Cs1 O2 16_545 . 18_654 154.1(7) ?
O2 Cs1 O2 16_545 . 18_655 92.5(8) ?
O2 Cs1 O2 16_545 . 19_655 118.2(9) ?
O2 Cs1 O2 16_545 . 19_656 67.4(7) ?
O2 Cs1 O2 16_545 . 20_454 87.5(8) ?
O2 Cs1 O2 16_545 . 20_455 25.9(7) ?
O2 Cs1 O2 16_545 . 21_546 87.5(8) ?
O2 Cs1 O2 16_545 . 21_556 118.2(9) ?
O2 Cs1 O2 16_545 . 22_554 112.6(7) ?
O2 Cs1 O2 16_545 . 22_564 154.1(7) ?
O2 Cs1 O2 16_545 . 23_544 61.8(9) ?
O2 Cs1 O2 16_545 . 23_554 92.5(8) ?
O2 Cs1 O2 16_545 . 24_556 25.9(7) ?
O2 Cs1 O2 16_545 . 24_566 67.4(7) ?
O2 Cs1 O2 16_645 . 17_455 154.1(7) ?
O2 Cs1 O2 16_645 . 17_456 92.5(8) ?
O2 Cs1 O2 16_645 . 18_654 112.6(7) ?
O2 Cs1 O2 16_645 . 18_655 61.8(9) ?
O2 Cs1 O2 16_645 . 19_655 87.5(8) ?
O2 Cs1 O2 16_645 . 19_656 25.9(7) ?
O2 Cs1 O2 16_645 . 20_454 118.2(9) ?
O2 Cs1 O2 16_645 . 20_455 67.4(7) ?
O2 Cs1 O2 16_645 . 21_546 25.9(7) ?
O2 Cs1 O2 16_645 . 21_556 67.4(7) ?
O2 Cs1 O2 16_645 . 22_554 61.8(9) ?
O2 Cs1 O2 16_645 . 22_564 92.5(8) ?
O2 Cs1 O2 16_645 . 23_544 112.6(7) ?
O2 Cs1 O2 16_645 . 23_554 154.1(7) ?
O2 Cs1 O2 16_645 . 24_556 87.5(8) ?
O2 Cs1 O2 16_645 . 24_566 118.2(9) ?
O2 Cs1 O2 17_455 . 17_456 91.9(7) ?
O2 Cs1 O2 17_455 . 18_654 42.0(7) ?
O2 Cs1 O2 17_455 . 18_655 106.9(9) ?
O2 Cs1 O2 17_455 . 19_655 88.1(7) ?
O2 Cs1 O2 17_455 . 19_656 180 ?
O2 Cs1 O2 17_455 . 20_454 73.1(9) ?
O2 Cs1 O2 17_455 . 20_455 138.0(7) ?
O2 Cs1 O2 17_455 . 21_546 154.1(7) ?
O2 Cs1 O2 17_455 . 21_556 92.5(8) ?
O2 Cs1 O2 17_455 . 22_554 112.6(7) ?
O2 Cs1 O2 17_455 . 22_564 61.8(9) ?
O2 Cs1 O2 17_455 . 23_544 87.5(8) ?
O2 Cs1 O2 17_455 . 23_554 25.9(7) ?
O2 Cs1 O2 17_455 . 24_556 118.2(9) ?
O2 Cs1 O2 17_455 . 24_566 67.4(7) ?
O2 Cs1 O2 17_456 . 18_654 106.9(9) ?
O2 Cs1 O2 17_456 . 18_655 42.0(7) ?
O2 Cs1 O2 17_456 . 19_655 180 ?
O2 Cs1 O2 17_456 . 19_656 88.1(7) ?
O2 Cs1 O2 17_456 . 20_454 138.0(7) ?
O2 Cs1 O2 17_456 . 20_455 73.1(9) ?
O2 Cs1 O2 17_456 . 21_546 112.6(7) ?
O2 Cs1 O2 17_456 . 21_556 61.8(9) ?
O2 Cs1 O2 17_456 . 22_554 154.1(7) ?
O2 Cs1 O2 17_456 . 22_564 92.5(8) ?
O2 Cs1 O2 17_456 . 23_544 118.2(9) ?
O2 Cs1 O2 17_456 . 23_554 67.4(7) ?
O2 Cs1 O2 17_456 . 24_556 87.5(8) ?
O2 Cs1 O2 17_456 . 24_566 25.9(7) ?
O2 Cs1 O2 18_654 . 18_655 91.9(7) ?
O2 Cs1 O2 18_654 . 19_655 73.1(9) ?
O2 Cs1 O2 18_654 . 19_656 138.0(7) ?
O2 Cs1 O2 18_654 . 20_454 88.1(7) ?
O2 Cs1 O2 18_654 . 20_455 180 ?
O2 Cs1 O2 18_654 . 21_546 118.2(9) ?
O2 Cs1 O2 18_654 . 21_556 67.4(7) ?
O2 Cs1 O2 18_654 . 22_554 87.5(8) ?
O2 Cs1 O2 18_654 . 22_564 25.9(7) ?
O2 Cs1 O2 18_654 . 23_544 112.6(7) ?
O2 Cs1 O2 18_654 . 23_554 61.8(9) ?
O2 Cs1 O2 18_654 . 24_556 154.1(7) ?
O2 Cs1 O2 18_654 . 24_566 92.5(8) ?
O2 Cs1 O2 18_655 . 19_655 138.0(7) ?
O2 Cs1 O2 18_655 . 19_656 73.1(9) ?
O2 Cs1 O2 18_655 . 20_454 180 ?
O2 Cs1 O2 18_655 . 20_455 88.1(7) ?
O2 Cs1 O2 18_655 . 21_546 87.5(8) ?
O2 Cs1 O2 18_655 . 21_556 25.9(7) ?
O2 Cs1 O2 18_655 . 22_554 118.2(9) ?
O2 Cs1 O2 18_655 . 22_564 67.4(7) ?
O2 Cs1 O2 18_655 . 23_544 154.1(7) ?
O2 Cs1 O2 18_655 . 23_554 92.5(8) ?
O2 Cs1 O2 18_655 . 24_556 112.6(7) ?
O2 Cs1 O2 18_655 . 24_566 61.8(9) ?
O2 Cs1 O2 19_655 . 19_656 91.9(7) ?
O2 Cs1 O2 19_655 . 20_454 42.0(7) ?
O2 Cs1 O2 19_655 . 20_455 106.9(9) ?
O2 Cs1 O2 19_655 . 21_546 67.4(7) ?
O2 Cs1 O2 19_655 . 21_556 118.2(9) ?
O2 Cs1 O2 19_655 . 22_554 25.9(7) ?
O2 Cs1 O2 19_655 . 22_564 87.5(8) ?
O2 Cs1 O2 19_655 . 23_544 61.8(9) ?
O2 Cs1 O2 19_655 . 23_554 112.6(7) ?
O2 Cs1 O2 19_655 . 24_556 92.5(8) ?
O2 Cs1 O2 19_655 . 24_566 154.1(7) ?
O2 Cs1 O2 19_656 . 20_454 106.9(9) ?
O2 Cs1 O2 19_656 . 20_455 42.0(7) ?
O2 Cs1 O2 19_656 . 21_546 25.9(7) ?
O2 Cs1 O2 19_656 . 21_556 87.5(8) ?
O2 Cs1 O2 19_656 . 22_554 67.4(7) ?
O2 Cs1 O2 19_656 . 22_564 118.2(9) ?
O2 Cs1 O2 19_656 . 23_544 92.5(8) ?
O2 Cs1 O2 19_656 . 23_554 154.1(7) ?
O2 Cs1 O2 19_656 . 24_556 61.8(9) ?
O2 Cs1 O2 19_656 . 24_566 112.6(7) ?
O2 Cs1 O2 20_454 . 20_455 91.9(7) ?
O2 Cs1 O2 20_454 . 21_546 92.5(8) ?
O2 Cs1 O2 20_454 . 21_556 154.1(7) ?
O2 Cs1 O2 20_454 . 22_554 61.8(9) ?
O2 Cs1 O2 20_454 . 22_564 112.6(7) ?
O2 Cs1 O2 20_454 . 23_544 25.9(7) ?
O2 Cs1 O2 20_454 . 23_554 87.5(8) ?
O2 Cs1 O2 20_454 . 24_556 67.4(7) ?
O2 Cs1 O2 20_454 . 24_566 118.2(9) ?
O2 Cs1 O2 20_455 . 21_546 61.8(9) ?
O2 Cs1 O2 20_455 . 21_556 112.6(7) ?
O2 Cs1 O2 20_455 . 22_554 92.5(8) ?
O2 Cs1 O2 20_455 . 22_564 154.1(7) ?
O2 Cs1 O2 20_455 . 23_544 67.4(7) ?
O2 Cs1 O2 20_455 . 23_554 118.2(9) ?
O2 Cs1 O2 20_455 . 24_556 25.9(7) ?
O2 Cs1 O2 20_455 . 24_566 87.5(8) ?
O2 Cs1 O2 21_546 . 21_556 91.9(7) ?
O2 Cs1 O2 21_546 . 22_554 42.0(7) ?
O2 Cs1 O2 21_546 . 22_564 106.9(9) ?
O2 Cs1 O2 21_546 . 23_544 88.1(7) ?
O2 Cs1 O2 21_546 . 23_554 180 ?
O2 Cs1 O2 21_546 . 24_556 73.1(9) ?
O2 Cs1 O2 21_546 . 24_566 138.0(7) ?
O2 Cs1 O2 21_556 . 22_554 106.9(9) ?
O2 Cs1 O2 21_556 . 22_564 42.0(7) ?
O2 Cs1 O2 21_556 . 23_544 180 ?
O2 Cs1 O2 21_556 . 23_554 88.1(7) ?
O2 Cs1 O2 21_556 . 24_556 138.0(7) ?
O2 Cs1 O2 21_556 . 24_566 73.1(9) ?
O2 Cs1 O2 22_554 . 22_564 91.9(7) ?
O2 Cs1 O2 22_554 . 23_544 73.1(9) ?
O2 Cs1 O2 22_554 . 23_554 138.0(7) ?
O2 Cs1 O2 22_554 . 24_556 88.1(7) ?
O2 Cs1 O2 22_554 . 24_566 180 ?
O2 Cs1 O2 22_564 . 23_544 138.0(7) ?
O2 Cs1 O2 22_564 . 23_554 73.1(9) ?
O2 Cs1 O2 22_564 . 24_556 180 ?
O2 Cs1 O2 22_564 . 24_566 88.1(7) ?
O2 Cs1 O2 23_544 . 23_554 91.9(7) ?
O2 Cs1 O2 23_544 . 24_566 106.9(9) ?
O2 Cs1 O2 23_554 . 24_556 106.9(9) ?
O2 Cs1 O2 24_556 . 24_566 91.9(7) ?

loop_
_geom_bond_atom_site_label_1
_geom_bond_atom_site_label_2
_geom_bond_site_symmetry_1
_geom_bond_site_symmetry_2
_geom_bond_distance
_geom_bond_publ_flag
N1 O1 . . 1.29(7) ?
N1 O2 . . 1.29(4) ?
N1 O2 . 2_665 1.29(4) ?
Cs1 O1 . 1_444 3.282(11) ?
Cs1 O1 . 1_454 3.282(11) ?
Cs1 O1 . 1_544 3.282(11) ?
Cs1 O1 . 1_554 3.282(11) ?
Cs1 O1 . 3_546 3.282(11) ?
Cs1 O1 . 3_556 3.282(11) ?
Cs1 O1 . 3_646 3.282(11) ?
Cs1 O1 . 3_656 3.282(11) ?
Cs1 O1 . 5_444 3.282(11) ?
Cs1 O1 . 5_445 3.282(11) ?
Cs1 O1 . 5_454 3.282(11) ?
Cs1 O1 . 5_455 3.282(11) ?
Cs1 O1 . 7_654 3.282(11) ?
Cs1 O1 . 7_655 3.282(11) ?
Cs1 O1 . 7_664 3.282(11) ?
Cs1 O1 . 7_665 3.282(11) ?
Cs1 O1 . 9_444 3.282(11) ?
Cs1 O1 . 9_445 3.282(11) ?
Cs1 O1 . 9_544 3.282(11) ?
Cs1 O1 . 9_545 3.282(11) ?
Cs1 O1 . 11_465 3.282(11) ?
Cs1 O1 . 11_466 3.282(11) ?
Cs1 O1 . 11_565 3.282(11) ?
Cs1 O1 . 11_566 3.282(11) ?
Cs1 O2 . 1_445 3.15(3) ?
Cs1 O2 . 1_455 3.15(3) ?
Cs1 O2 . 2_655 3.15(3) ?
Cs1 O2 . 2_665 3.15(3) ?
Cs1 O2 . 3_645 3.15(3) ?
Cs1 O2 . 3_655 3.15(3) ?
Cs1 O2 . 4_455 3.15(3) ?
Cs1 O2 . 4_465 3.15(3) ?
Cs1 O2 . 5_544 3.15(3) ?
Cs1 O2 . 5_545 3.15(3) ?
Cs1 O2 . 6_565 3.15(3) ?
Cs1 O2 . 6_566 3.15(3) ?
Cs1 O2 . 7_564 3.15(3) ?
Cs1 O2 . 7_565 3.15(3) ?
Cs1 O2 . 8_545 3.15(3) ?
Cs1 O2 . 8_546 3.15(3) ?
Cs1 O2 . 9_454 3.15(3) ?
Cs1 O2 . 9_554 3.15(3) ?
Cs1 O2 . 10_556 3.15(3) ?
Cs1 O2 . 10_656 3.15(3) ?
Cs1 O2 . 11_456 3.15(3) ?
Cs1 O2 . 11_556 3.15(3) ?
Cs1 O2 . 12_554 3.15(3) ?
Cs1 O2 . 12_654 3.15(3) ?
Cs1 O2 . 13_445 3.15(3) ?
Cs1 O2 . 13_545 3.15(3) ?
Cs1 O2 . 14_565 3.15(3) ?
Cs1 O2 . 14_665 3.15(3) ?
Cs1 O2 . 15_465 3.15(3) ?
Cs1 O2 . 15_565 3.15(3) ?
Cs1 O2 . 16_545 3.15(3) ?
Cs1 O2 . 16_645 3.15(3) ?
Cs1 O2 . 17_455 3.15(3) ?
Cs1 O2 . 17_456 3.15(3) ?
Cs1 O2 . 18_654 3.15(3) ?
Cs1 O2 . 18_655 3.15(3) ?
Cs1 O2 . 19_655 3.15(3) ?
Cs1 O2 . 19_656 3.15(3) ?
Cs1 O2 . 20_454 3.15(3) ?
Cs1 O2 . 20_455 3.15(3) ?
Cs1 O2 . 21_546 3.15(3) ?
Cs1 O2 . 21_556 3.15(3) ?
Cs1 O2 . 22_554 3.15(3) ?
Cs1 O2 . 22_564 3.15(3) ?
Cs1 O2 . 23_544 3.15(3) ?
Cs1 O2 . 23_554 3.15(3) ?
Cs1 O2 . 24_556 3.15(3) ?
Cs1 O2 . 24_566 3.15(3) ?

loop_
_geom_hbond_atom_site_label_D
_geom_hbond_atom_site_label_H
_geom_hbond_atom_site_label_A
_geom_hbond_site_symmetry_D
_geom_hbond_site_symmetry_H
_geom_hbond_site_symmetry_A
_geom_hbond_distance_DH
_geom_hbond_distance_HA
_geom_hbond_distance_DA
_geom_hbond_angle_DHA
_geom_hbond_publ_flag
? ? ? ? ? ? ? ? ? ? ?

loop_
_geom_torsion_atom_site_label_1
_geom_torsion_atom_site_label_2
_geom_torsion_atom_site_label_3
_geom_torsion_atom_site_label_4
_geom_torsion_site_symmetry_1
_geom_torsion_site_symmetry_2
_geom_torsion_site_symmetry_3
_geom_torsion_site_symmetry_4
_geom_torsion
_geom_torsion_publ_flag
? ? ? ? ? ? ? ? ? ?

loop_
_restr_angle_atom_site_label_1
_restr_angle_site_symmetry_1
_restr_angle_atom_site_label_2
_restr_angle_site_symmetry_2
_restr_angle_atom_site_label_3
_restr_angle_site_symmetry_3
_restr_angle_target
_restr_angle_target_weight_param
? ? ? ? ? ? ? ?

loop_
_restr_distance_atom_site_label_1
_restr_distance_site_symmetry_1
_restr_distance_atom_site_label_2
_restr_distance_site_symmetry_2
_restr_distance_target
_restr_distance_target_weight_param
N1 . O1 . 1.29 0.01
N1 . O2 . 1.29 0.01

loop_
_restr_equal_angle_atom_site_label_1
_restr_equal_angle_site_symmetry_1
_restr_equal_angle_atom_site_label_2
_restr_equal_angle_site_symmetry_2
_restr_equal_angle_atom_site_label_3
_restr_equal_angle_site_symmetry_3
_restr_equal_angle_class_class_id
_restr_equal_angle_class_target_weight_param
? ? ? ? ? ? ? ?

loop_
_restr_equal_torsion_atom_site_label_1
_restr_equal_torsion_site_symmetry_1
_restr_equal_torsion_atom_site_label_2
_restr_equal_torsion_site_symmetry_2
_restr_equal_torsion_atom_site_label_3
_restr_equal_torsion_site_symmetry_3
_restr_equal_torsion_atom_site_label_4
_restr_equal_torsion_site_symmetry_4
_restr_equal_torsion_class_class_id
_restr_equal_torsion_class_target_weight_param
? ? ? ? ? ? ? ? ? ?

loop_
_restr_torsion_atom_site_label_1
_restr_torsion_site_symmetry_1
_restr_torsion_atom_site_label_2
_restr_torsion_site_symmetry_2
_restr_torsion_atom_site_label_3
_restr_torsion_site_symmetry_3
_restr_torsion_atom_site_label_4
_restr_torsion_site_symmetry_4
_restr_torsion_angle_target
_restr_torsion_weight_param
? ? ? ? ? ? ? ? ? ?

loop_
_twin_individual_id
_twin_individual_mass_fraction_refined
_twin_individual_twin_matrix_11
_twin_individual_twin_matrix_12
_twin_individual_twin_matrix_13
_twin_individual_twin_matrix_21
_twin_individual_twin_matrix_22
_twin_individual_twin_matrix_23
_twin_individual_twin_matrix_31
_twin_individual_twin_matrix_32
_twin_individual_twin_matrix_33
? ? ? ? ? ? ? ? ? ? ?

loop_
_jana_atom_site_adp_c_label
_jana_atom_site_adp_c_type_symbol
_jana_atom_site_adp_c_111
_jana_atom_site_adp_c_112
_jana_atom_site_adp_c_113
_jana_atom_site_adp_c_122
_jana_atom_site_adp_c_123
_jana_atom_site_adp_c_133
_jana_atom_site_adp_c_222
_jana_atom_site_adp_c_223
_jana_atom_site_adp_c_233
_jana_atom_site_adp_c_333
? ? ? ? ? ? ? ? ? ? ? ?

loop_
_jana_atom_site_adp_d_label
_jana_atom_site_adp_d_type_symbol
_jana_atom_site_adp_d_1111
_jana_atom_site_adp_d_1112
_jana_atom_site_adp_d_1113
_jana_atom_site_adp_d_1122
_jana_atom_site_adp_d_1123
_jana_atom_site_adp_d_1133
_jana_atom_site_adp_d_1222
_jana_atom_site_adp_d_1223
_jana_atom_site_adp_d_1233
_jana_atom_site_adp_d_1333
_jana_atom_site_adp_d_2222
_jana_atom_site_adp_d_2223
_jana_atom_site_adp_d_2233
_jana_atom_site_adp_d_2333
_jana_atom_site_adp_d_3333
? ? ? ? ? ? ? ? ? ? ? ? ? ? ? ? ?

loop_
_jana_atom_site_adp_e_label
_jana_atom_site_adp_e_type_symbol
_jana_atom_site_adp_e_11111
_jana_atom_site_adp_e_11112
_jana_atom_site_adp_e_11113
_jana_atom_site_adp_e_11122
_jana_atom_site_adp_e_11123
_jana_atom_site_adp_e_11133
_jana_atom_site_adp_e_11222
_jana_atom_site_adp_e_11223
_jana_atom_site_adp_e_11233
_jana_atom_site_adp_e_11333
_jana_atom_site_adp_e_12222
_jana_atom_site_adp_e_12223
_jana_atom_site_adp_e_12233
_jana_atom_site_adp_e_12333
_jana_atom_site_adp_e_13333
_jana_atom_site_adp_e_22222
_jana_atom_site_adp_e_22223
_jana_atom_site_adp_e_22233
_jana_atom_site_adp_e_22333
_jana_atom_site_adp_e_23333
_jana_atom_site_adp_e_33333
? ? ? ? ? ? ? ? ? ? ? ? ? ? ? ? ? ? ? ? ? ? ?

loop_
_jana_atom_site_adp_f_label
_jana_atom_site_adp_f_type_symbol
_jana_atom_site_adp_f_111111
_jana_atom_site_adp_f_111112
_jana_atom_site_adp_f_111113
_jana_atom_site_adp_f_111122
_jana_atom_site_adp_f_111123
_jana_atom_site_adp_f_111133
_jana_atom_site_adp_f_111222
_jana_atom_site_adp_f_111223
_jana_atom_site_adp_f_111233
_jana_atom_site_adp_f_111333
_jana_atom_site_adp_f_112222
_jana_atom_site_adp_f_112223
_jana_atom_site_adp_f_112233
_jana_atom_site_adp_f_112333
_jana_atom_site_adp_f_113333
_jana_atom_site_adp_f_122222
_jana_atom_site_adp_f_122223
_jana_atom_site_adp_f_122233
_jana_atom_site_adp_f_122333
_jana_atom_site_adp_f_123333
_jana_atom_site_adp_f_133333
_jana_atom_site_adp_f_222222
_jana_atom_site_adp_f_222223
_jana_atom_site_adp_f_222233
_jana_atom_site_adp_f_222333
_jana_atom_site_adp_f_223333
_jana_atom_site_adp_f_233333
_jana_atom_site_adp_f_333333
? ? ? ? ? ? ? ? ? ? ? ? ? ? ? ? ? ? ? ? ? ? ? ? ? ? ? ? ? ?

_cod_database_fobs_code 2108929
